data_7244492
loop_
_publ_author_name
'Ou, Guang-Chuan'
'Chen, Hai-Yang'
'Wang, Qiong'
'Zhou, Qiang'
'Zeng, Fei'

_publ_section_title
;
 Structure and absolute configuration of liquid molecules based on
 adamantane derivative cocrystallization
;
_journal_issue 11
_journal_name_full 'RSC Advances'
_journal_page_first 6459
_journal_page_last 6462
_journal_paper_doi 10.1039/D1RA09284G
_journal_volume 12
_journal_year 2022
_chemical_absolute_configuration ad
_chemical_formula_moiety 'C9 H12 O, C50 H64 O8'
_chemical_formula_sum 'C59 H76 O9'
_chemical_formula_weight 929.19
_space_group_crystal_system triclinic
_space_group_IT_number 1
_space_group_name_Hall 'P 1'
_space_group_name_H-M_alt 'P 1'
_atom_sites_solution_hydrogens geom
_atom_sites_solution_primary dual
_audit_creation_date 2021-06-20
_audit_creation_method
;
Olex2 1.2
(compiled 2018.05.29 svn.r3508 for OlexSys, GUI svn.r5506)
;
_audit_update_record
;
2021-12-06 deposited with the CCDC.	2022-01-31 downloaded from the CCDC.
;
_cell_angle_alpha 66.8377(12)
_cell_angle_beta 81.2331(11)
_cell_angle_gamma 63.0183(13)
_cell_formula_units_Z 2
_cell_length_a 14.49400(19)
_cell_length_b 14.69060(18)
_cell_length_c 15.1758(2)
_cell_measurement_reflns_used 58637
_cell_measurement_temperature 149.98(10)
_cell_measurement_theta_max 75.9830
_cell_measurement_theta_min 3.3840
_cell_volume 2646.14(7)
_computing_cell_refinement 'CrysAlisPro 1.171.40.84a (Rigaku OD, 2020)'
_computing_data_collection 'CrysAlisPro 1.171.40.84a (Rigaku OD, 2020)'
_computing_data_reduction 'CrysAlisPro 1.171.40.84a (Rigaku OD, 2020)'
_computing_molecular_graphics 'Olex2 (Dolomanov et al., 2009)'
_computing_publication_material 'Olex2 (Dolomanov et al., 2009)'
_computing_structure_refinement 'ShelXL (Sheldrick, 2015)'
_computing_structure_solution 'ShelXT (Sheldrick, 2015)'
_diffrn_ambient_environment N~2~
_diffrn_ambient_temperature 149.98(10)
_diffrn_detector 'CCD plate'
_diffrn_detector_area_resol_mean 5.2913
_diffrn_detector_type AtlasS2
_diffrn_measured_fraction_theta_full 1.000
_diffrn_measured_fraction_theta_max 0.985
_diffrn_measurement_details
;
List of Runs (angles in degrees, time in seconds):

  # Type    Start    End  Width  t~exp~   \w     \q     \k     \f   Frames
#--------------------------------------------------------------------------
  1  \w      3.00  31.00   1.00    4.00    --   38.00  86.00 -86.76   28
  2  \w   -115.00 -17.00   1.00    4.00    --  -41.14 -38.00 -60.00   98
  3  \w   -114.00 -13.00   1.00    4.00    --  -41.14 -57.00  60.00  101
  4  \w    -66.00  33.00   1.00    4.00    --  -41.14  38.00  30.00   99
  5  \w    -87.00  -6.00   1.00    4.00    --  -41.14 125.00-180.00   81
  6  \w   -115.00 -17.00   1.00    4.00    --  -41.14 -38.00-150.00   98
  7  \w     27.00  97.00   1.00    4.00    --   41.14-125.00 120.00   70
  8  \w      6.00  32.00   1.00    4.00    --   41.14  85.00  89.37   26
  9  \w     13.00  42.00   1.00    4.00    --   46.00  80.00 167.98   29
 10  \w     16.00  42.00   1.00    4.00    --   50.00  81.00 -10.02   26
 11  \w     16.00  42.00   1.00    4.00    --   50.00  82.00  71.37   26
 12  \w     16.00  42.00   1.00    4.00    --   50.00  81.00-105.50   26
 13  \w     30.00 137.00   1.00    4.00    --   62.00  74.00 125.03  107
 14  \w     31.00 136.00   1.00    4.00    --   62.00  71.00 -54.58  105
 15  \w     30.00 137.00   1.00    4.00    --   62.00  74.00  28.92  107
 16  \w     35.00 140.00   1.00    4.00    --   66.00  71.00 -88.63  105
 17  \w     34.00 141.00   1.00    4.00    --   66.00  74.00  -1.62  107
 18  \w     39.00 144.00   1.00    4.00    --   70.00  70.00-155.87  105
 19  \w     38.00 145.00   1.00    4.00    --   70.00  74.00 148.22  107
 20  \w     38.00 145.00   1.00    4.00    --   70.00  73.00  58.37  107
 21  \w     42.00 149.00   1.00    4.00    --   74.00  73.00 167.32  107
 22  \w     44.00 147.00   1.00    4.00    --   74.00  65.00  94.25  103
 23  \w     43.00 148.00   1.00    4.00    --   74.00  72.00-134.28  105
 24  \w     42.00 149.00   1.00    4.00    --   74.00  74.00 -52.83  107
 25  \w     42.00 149.00   1.00    4.00    --   74.00  74.00 107.22  107
 26  \w     53.00 154.00   1.00   16.00    --   82.00  61.00 -69.45  101
 27  \w     54.00 161.00   1.00   16.00    --   86.00  74.00-144.09  107
 28  \w     55.00 160.00   1.00   16.00    --   86.00  70.00 175.03  105
 29  \w     58.00 159.00   1.00   16.00    --   86.00  58.00  21.20  101
 30  \w     57.00 158.00   1.00   16.00    --   86.00  62.00 -35.66  101
 31  \w     61.00 162.00   1.00   16.00    --   90.00  61.00   5.43  101
 32  \w     64.00 167.00   1.00   16.00    --   94.00  67.00-139.74  103
 33  \w     73.00 174.00   1.00   16.00    --  102.00  61.00  97.02  101
 34  \w     72.00 175.00   1.00   16.00    --  102.00  64.00  51.92  103
 35  \w     83.00 178.00   1.00   16.00    --  112.00  61.00-180.00   95
 36  \w     83.00 178.00   1.00   16.00    --  112.00  61.00-120.00   95
 37  \w     36.00 109.00   1.00   16.00    --  112.00-111.00 -30.00   73
 38  \w     29.00 107.00   1.00   16.00    --  112.00 -94.00-120.00   78
 39  \w     83.00 178.00   1.00   16.00    --  112.00  61.00  90.00   95
 40  \w     31.00 106.00   1.00   16.00    --  112.00 -94.00-150.00   75
 41  \w     41.00 109.00   1.00   16.00    --  112.00-111.00  60.00   68
 42  \w     83.00 172.00   1.00   16.00    --  112.00  61.00 120.00   89
 43  \w     84.00 178.00   1.00   16.00    --  112.00  61.00   0.00   94
 44  \w    120.00 176.00   1.00   16.00    --  112.00  59.00 -90.22   56
 45  \w    140.00 166.00   1.00   16.00    --  112.00  61.00  60.00   26
 46  \w     84.00 116.00   1.00   16.00    --  112.00  61.00  60.00   32
 47  \w     83.00 115.00   1.00   16.00    --  112.00  59.00 -90.22   32
 48  \w    124.00 175.00   1.00   16.00    --  112.00  61.00-150.00   51
 49  \w     83.00 119.00   1.00   16.00    --  112.00  61.00-150.00   36
 50  \w     83.00 177.00   1.00   16.00    --  112.00  61.00 -60.00   94
 51  \w     83.00 167.00   1.00   16.00    --  112.00  61.00 150.00   84
 52  \w     47.00 108.00   1.00   16.00    --  112.00-111.00-180.00   61
 53  \w    123.00 174.00   1.00   16.00    --  112.00  61.00  30.00   51
 54  \w     83.00 116.00   1.00   16.00    --  112.00  61.00  30.00   33
 55  \w     47.00  94.00   1.00   16.00    --  112.00 -61.00  60.00   47
 56  \w    113.00 160.00   1.00   16.00    --  112.00  61.00 -30.00   47
 57  \w     83.00 110.00   1.00   16.00    --  112.00  61.00 -30.00   27
 58  \w     77.00 109.00   1.00   16.00    --  112.00-111.00  90.00   32
 59  \w     45.00  74.00   1.00   16.00    --  112.00-111.00  90.00   29
 60  \w     43.00 141.00   1.00   16.00    --  112.00 -61.00-120.00   98
 61  \w    116.00 141.00   1.00   16.00    --  112.00 -61.00  60.00   25
;
_diffrn_measurement_device 'four-circle diffractometer'
_diffrn_measurement_device_type 'SuperNova, Dual, Cu at home/near, AtlasS2'
_diffrn_measurement_method '\w scans'
_diffrn_orient_matrix_type 'CrysAlisPro convention (1999,Acta A55,543-557)'
_diffrn_orient_matrix_UB_11 0.0347692000
_diffrn_orient_matrix_UB_12 -0.1181945000
_diffrn_orient_matrix_UB_13 0.0739183000
_diffrn_orient_matrix_UB_21 -0.0575552000
_diffrn_orient_matrix_UB_22 -0.0237081000
_diffrn_orient_matrix_UB_23 -0.0595037000
_diffrn_orient_matrix_UB_31 0.0985847000
_diffrn_orient_matrix_UB_32 -0.0385422000
_diffrn_orient_matrix_UB_33 -0.0565602000
_diffrn_radiation_monochromator mirror
_diffrn_radiation_probe x-ray
_diffrn_radiation_type CuK\a
_diffrn_radiation_wavelength 1.54184
_diffrn_reflns_av_R_equivalents 0.0245
_diffrn_reflns_av_unetI/netI 0.0177
_diffrn_reflns_Laue_measured_fraction_full 1.000
_diffrn_reflns_Laue_measured_fraction_max 0.985
_diffrn_reflns_limit_h_max 18
_diffrn_reflns_limit_h_min -18
_diffrn_reflns_limit_k_max 18
_diffrn_reflns_limit_k_min -18
_diffrn_reflns_limit_l_max 19
_diffrn_reflns_limit_l_min -18
_diffrn_reflns_number 79146
_diffrn_reflns_point_group_measured_fraction_full 0.954
_diffrn_reflns_point_group_measured_fraction_max 0.922
_diffrn_reflns_theta_full 67.684
_diffrn_reflns_theta_max 76.135
_diffrn_reflns_theta_min 3.169
_diffrn_source 'micro-focus sealed X-ray tube'
_diffrn_source_type 'SuperNova (Cu) X-ray Source'
_diffrn_standards_number 0
_exptl_absorpt_coefficient_mu 0.611
_exptl_absorpt_correction_T_max 1.00000
_exptl_absorpt_correction_T_min 0.48004
_exptl_absorpt_correction_type multi-scan
_exptl_absorpt_process_details
;
CrysAlisPro 1.171.40.84a (Rigaku Oxford Diffraction, 2020)
Empirical absorption correction using spherical harmonics,
implemented in SCALE3 ABSPACK scaling algorithm.
;
_exptl_crystal_colour colourless
_exptl_crystal_colour_primary colourless
_exptl_crystal_density_diffrn 1.166
_exptl_crystal_description plate
_exptl_crystal_F_000 1004
_exptl_crystal_size_max 0.19
_exptl_crystal_size_mid 0.07
_exptl_crystal_size_min 0.06
_refine_diff_density_max 0.793
_refine_diff_density_min -0.346
_refine_diff_density_rms 0.043
_refine_ls_abs_structure_details
;
 Flack x determined using 8844 quotients [(I+)-(I-)]/[(I+)+(I-)]
 (Parsons, Flack and Wagner, Acta Cryst. B69 (2013) 249-259).
;
_refine_ls_abs_structure_Flack -0.01(4)
_refine_ls_extinction_coef 0.00036(11)
_refine_ls_extinction_expression Fc^*^=kFc[1+0.001xFc^2^\l^3^/sin(2\q)]^-1/4^
_refine_ls_extinction_method 'SHELXL-2014/7 (Sheldrick 2014'
_refine_ls_goodness_of_fit_ref 1.059
_refine_ls_hydrogen_treatment constr
_refine_ls_matrix_type full
_refine_ls_number_parameters 1222
_refine_ls_number_reflns 20430
_refine_ls_number_restraints 3
_refine_ls_restrained_S_all 1.059
_refine_ls_R_factor_all 0.0463
_refine_ls_R_factor_gt 0.0452
_refine_ls_shift/su_max 0.000
_refine_ls_shift/su_mean 0.000
_refine_ls_structure_factor_coef Fsqd
_refine_ls_weighting_details 'w=1/[\s^2^(Fo^2^)+(0.0688P)^2^+0.9161P] where P=(Fo^2^+2Fc^2^)/3'
_refine_ls_weighting_scheme calc
_refine_ls_wR_factor_gt 0.1256
_refine_ls_wR_factor_ref 0.1268
_reflns_Friedel_coverage 0.870
_reflns_Friedel_fraction_full 0.908
_reflns_Friedel_fraction_max 0.858
_reflns_number_gt 19800
_reflns_number_total 20430
_reflns_threshold_expression 'I > 2\s(I)'
_cod_data_source_file d1ra09284g2.cif
_cod_data_source_block exp_1807
_cod_database_code 7244492
_shelx_shelxl_version_number 2014/7
_chemical_oxdiff_formula CHON
_chemical_oxdiff_usercomment OGC-1
_shelx_space_group_comment
;
The symmetry employed for this shelxl refinement is uniquely defined
by the following loop, which should always be used as a source of
symmetry information in preference to the above space-group names.
They are only intended as comments.
;
_shelx_estimated_absorpt_t_max 0.964
_shelx_estimated_absorpt_t_min 0.893
_reflns_odcompleteness_completeness 99.84
_reflns_odcompleteness_iscentric 1
_reflns_odcompleteness_theta 71.98
_olex2_refinement_description
;
1. Fixed Uiso
 At 1.2 times of:
  All C(H) groups, All C(H,H) groups
 At 1.5 times of:
  All C(H,H,H) groups, All O(H) groups
2.a Ternary CH refined with riding coordinates:
 C3(H3), C12(H12)
2.b Secondary CH2 refined with riding coordinates:
 C2(H2A,H2B), C11(H11X,H11Y), C20(H20A,H20B), C22(H22A,H22B), C24(H24A,H24B),
 C26(H26A,H26B), C27(H27A,H27B), C28(H28A,H28B), C53(H53A,H53B), C55(H55A,H55B),
  C57(H57A,H57B), C59(H59A,H59B), C61(H61A,H61B), C63(H63A,H63B), C65(H65A,
 H65B), C67(H67A,H67B), C70(H70A,H70B), C72(H72A,H72B), C74(H74A,H74B),
 C76(H76A,H76B), C77(H77A,H77B), C78(H78A,H78B), C103(H10A,H10B), C105(H10F,
 H10G), C107(H10K,H10L), C109(H10P,H10Q), C111(H11D,H11E), C113(H11I,H11J),
 C115(H11N,H11O), C117(H11S,H11T)
2.c Aromatic/amide H refined with riding coordinates:
 C9(H9), C8(H8), C7(H7), C6(H6), C5(H5), C14(H14), C15(H15), C16(H16),
 C17(H17), C18(H18), C31(H31), C33(H33), C34(H34), C37(H37), C39(H39), C40(H40),
  C43(H43), C45(H45), C46(H46), C49(H49), C51(H51), C52(H52), C81(H81),
 C83(H83), C84(H84), C87(H87), C89(H89), C90(H90), C93(H93), C95(H95), C96(H96),
  C99(H99), C101(H101), C102(H102)
2.d Fitted hexagon refined as free rotating group:
 C4(C9,C8,C7,C6,C5), C13(C14,C15,C16,C17,C18)
2.e Idealised Me refined as rotating group:
 C1(H1A,H1B,H1C), C10(H10R,H10S,H10T), C54(H54A,H54B,H54C), C56(H56A,H56B,
 H56C), C58(H58A,H58B,H58C), C60(H60A,H60B,H60C), C62(H62A,H62B,H62C), C64(H64A,
 H64B,H64C), C66(H66A,H66B,H66C), C68(H68A,H68B,H68C), C104(H10C,H10D,H10E),
 C106(H10H,H10I,H10J), C108(H10M,H10N,H10O), C110(H11A,H11B,H11C), C112(H11F,
 H11G,H11H), C114(H11K,H11L,H11M), C116(H11P,H11Q,H11R), C118(H11U,H11V,H11W)
2.f Idealised tetrahedral OH refined as rotating group:
 O1(H1), O2(H2)
;
_olex2_date_sample_data_collection 2021-06-19
_olex2_submission_special_instructions 'No special instructions were received'
_oxdiff_exptl_absorpt_empirical_details
;
Empirical correction (ABSPACK) includes:
- Absorption correction using spherical harmonics
- Frame scaling
;
_oxdiff_exptl_absorpt_empirical_full_max 1.353
_oxdiff_exptl_absorpt_empirical_full_min 0.564

loop_
_space_group_symop_operation_xyz
'x, y, z'

loop_
_atom_site_label
_atom_site_type_symbol
_atom_site_fract_x
_atom_site_fract_y
_atom_site_fract_z
_atom_site_U_iso_or_equiv
_atom_site_adp_type
_atom_site_occupancy
_atom_site_site_symmetry_order
_atom_site_calc_flag
_atom_site_refinement_flags_posn
_atom_site_refinement_flags_adp
_atom_site_refinement_flags_occupancy
_atom_site_disorder_assembly
_atom_site_disorder_group
C1 C -0.6348(4) -1.0770(4) -0.0696(4) 0.0867(17) Uani 1 1 d . . . . .
H1A H -0.6856 -1.0243 -0.1204 0.130 Uiso 1 1 calc GR . . . .
H1B H -0.6348 -1.0432 -0.0268 0.130 Uiso 1 1 calc GR . . . .
H1C H -0.6512 -1.1380 -0.0350 0.130 Uiso 1 1 calc GR . . . .
C2 C -0.5266(4) -1.1180(4) -0.1125(4) 0.0686(11) Uani 1 1 d . . . . .
H2A H -0.4754 -1.1716 -0.0612 0.082 Uiso 1 1 calc R . . . .
H2B H -0.5261 -1.1537 -0.1545 0.082 Uiso 1 1 calc R . . . .
C3 C -0.4989(3) -1.0247(3) -0.1677(3) 0.0552(9) Uani 1 1 d . . . . .
H3 H -0.4988 -0.9921 -0.1225 0.066 Uiso 1 1 calc R . . . .
C4 C -0.39221(18) -1.0621(2) -0.2062(2) 0.0548(10) Uani 1 1 d . . . . .
C9 C -0.3126(3) -1.1613(2) -0.1537(2) 0.0861(17) Uani 1 1 d G . . . .
H9 H -0.3266 -1.2082 -0.0969 0.103 Uiso 1 1 calc R . . . .
C8 C -0.2119(2) -1.1905(2) -0.1860(3) 0.0863(17) Uani 1 1 d G . . . .
H8 H -0.1586 -1.2569 -0.1508 0.104 Uiso 1 1 calc R . . . .
C7 C -0.19090(18) -1.1205(3) -0.2708(3) 0.0720(14) Uani 1 1 d G . . . .
H7 H -0.1236 -1.1400 -0.2924 0.086 Uiso 1 1 calc R . . . .
C6 C -0.2705(2) -1.0213(2) -0.3234(2) 0.0670(13) Uani 1 1 d G . . . .
H6 H -0.2565 -0.9745 -0.3802 0.080 Uiso 1 1 calc R . . . .
C5 C -0.3712(2) -0.99211(19) -0.2911(2) 0.0587(11) Uani 1 1 d G . . . .
H5 H -0.4245 -0.9257 -0.3263 0.070 Uiso 1 1 calc R . . . .
O1 O -0.5764(3) -0.9405(2) -0.2408(2) 0.0585(8) Uani 1 1 d . . . . .
H1 H -0.5886 -0.9682 -0.2724 0.088 Uiso 1 1 calc GR . . . .
C10 C -0.3751(4) 0.0492(3) -0.9917(3) 0.0616(11) Uani 1 1 d . . . . .
H10R H -0.3689 0.0342 -1.0490 0.092 Uiso 1 1 calc GR . . . .
H10S H -0.3188 -0.0082 -0.9476 0.092 Uiso 1 1 calc GR . . . .
H10T H -0.3729 0.1182 -1.0075 0.092 Uiso 1 1 calc GR . . . .
C11 C -0.4762(3) 0.0545(3) -0.9463(2) 0.0450(8) Uani 1 1 d . . . . .
H11X H -0.4830 -0.0099 -0.9416 0.054 Uiso 1 1 calc R . . . .
H11Y H -0.5323 0.1184 -0.9881 0.054 Uiso 1 1 calc R . . . .
C12 C -0.4886(3) 0.0606(2) -0.8462(2) 0.0403(7) Uani 1 1 d . . . . .
H12 H -0.4741 0.1207 -0.8492 0.048 Uiso 1 1 calc R . . . .
C13 C -0.59790(16) 0.08318(19) -0.81406(18) 0.0435(8) Uani 1 1 d . . . . .
C14 C -0.6772(2) 0.18710(16) -0.85729(17) 0.0568(11) Uani 1 1 d G . . . .
H14 H -0.6620 0.2426 -0.9030 0.068 Uiso 1 1 calc R . . . .
C15 C -0.77920(19) 0.20811(16) -0.8322(2) 0.0648(13) Uani 1 1 d G . . . .
H15 H -0.8323 0.2776 -0.8611 0.078 Uiso 1 1 calc R . . . .
C16 C -0.80188(16) 0.1252(2) -0.7639(2) 0.0621(12) Uani 1 1 d G . . . .
H16 H -0.8701 0.1393 -0.7471 0.075 Uiso 1 1 calc R . . . .
C17 C -0.7226(2) 0.0213(2) -0.72069(19) 0.0569(11) Uani 1 1 d G . . . .
H17 H -0.7377 -0.0342 -0.6750 0.068 Uiso 1 1 calc R . . . .
C18 C -0.62057(18) 0.00027(15) -0.74576(19) 0.0479(9) Uani 1 1 d G . . . .
H18 H -0.5675 -0.0693 -0.7168 0.058 Uiso 1 1 calc R . . . .
O2 O -0.4116(2) -0.0411(2) -0.7854(2) 0.0485(7) Uani 1 1 d . . . . .
H2 H -0.4101 -0.0383 -0.7328 0.073 Uiso 1 1 calc GR . . . .
C19 C -0.7349(2) -0.4997(2) -0.7009(2) 0.0185(6) Uani 1 1 d . . . . .
C20 C -0.8135(2) -0.4123(2) -0.6601(2) 0.0197(6) Uani 1 1 d . . . . .
H20A H -0.8759 -0.4235 -0.6428 0.024 Uiso 1 1 calc R . . . .
H20B H -0.7838 -0.4208 -0.6027 0.024 Uiso 1 1 calc R . . . .
C21 C -0.8414(2) -0.2954(2) -0.7346(2) 0.0187(6) Uani 1 1 d . . . . .
C22 C -0.8883(2) -0.2816(2) -0.8265(2) 0.0202(6) Uani 1 1 d . . . . .
H22A H -0.9514 -0.2914 -0.8112 0.024 Uiso 1 1 calc R . . . .
H22B H -0.9059 -0.2078 -0.8731 0.024 Uiso 1 1 calc R . . . .
C23 C -0.8117(2) -0.3655(2) -0.8700(2) 0.0183(6) Uani 1 1 d . . . . .
C24 C -0.7103(2) -0.3510(2) -0.8943(2) 0.0186(6) Uani 1 1 d . . . . .
H24A H -0.6623 -0.4045 -0.9214 0.022 Uiso 1 1 calc R . . . .
H24B H -0.7253 -0.2783 -0.9419 0.022 Uiso 1 1 calc R . . . .
C25 C -0.6603(2) -0.3665(2) -0.80352(19) 0.0169(5) Uani 1 1 d . . . . .
C26 C -0.6362(2) -0.4823(2) -0.7270(2) 0.0182(6) Uani 1 1 d . . . . .
H26A H -0.5864 -0.5374 -0.7516 0.022 Uiso 1 1 calc R . . . .
H26B H -0.6057 -0.4908 -0.6700 0.022 Uiso 1 1 calc R . . . .
C27 C -0.7836(2) -0.4814(2) -0.79359(19) 0.0182(6) Uani 1 1 d . . . . .
H27A H -0.7352 -0.5353 -0.8201 0.022 Uiso 1 1 calc R . . . .
H27B H -0.8457 -0.4932 -0.7779 0.022 Uiso 1 1 calc R . . . .
C28 C -0.7395(2) -0.2821(2) -0.7620(2) 0.0189(6) Uani 1 1 d . . . . .
H28A H -0.7555 -0.2088 -0.8089 0.023 Uiso 1 1 calc R . . . .
H28B H -0.7090 -0.2897 -0.7055 0.023 Uiso 1 1 calc R . . . .
C29 C -0.7073(2) -0.6172(2) -0.6290(2) 0.0205(6) Uani 1 1 d . . . . .
C30 C -0.6616(2) -0.6562(2) -0.5366(2) 0.0223(6) Uani 1 1 d . . . . .
C31 C -0.6332(3) -0.7638(3) -0.4736(2) 0.0254(6) Uani 1 1 d . . . . .
H31 H -0.6024 -0.7876 -0.4143 0.030 Uiso 1 1 calc R . . . .
C32 C -0.6506(2) -0.8362(3) -0.4987(2) 0.0259(7) Uani 1 1 d . . . . .
C33 C -0.6954(3) -0.8019(2) -0.5876(2) 0.0264(7) Uani 1 1 d . . . . .
H33 H -0.7070 -0.8498 -0.6052 0.032 Uiso 1 1 calc R . . . .
C34 C -0.7226(2) -0.6930(2) -0.6497(2) 0.0235(6) Uani 1 1 d . . . . .
H34 H -0.7531 -0.6701 -0.7090 0.028 Uiso 1 1 calc R . . . .
C35 C -0.9185(2) -0.2087(2) -0.6947(2) 0.0222(6) Uani 1 1 d . . . . .
C36 C -1.0164(3) -0.2042(3) -0.6612(3) 0.0311(7) Uani 1 1 d . . . . .
C37 C -1.0865(3) -0.1232(3) -0.6277(3) 0.0393(9) Uani 1 1 d . . . . .
H37 H -1.1493 -0.1240 -0.6041 0.047 Uiso 1 1 calc R . . . .
C38 C -1.0629(3) -0.0407(3) -0.6292(3) 0.0330(7) Uani 1 1 d . . . . .
C39 C -0.9693(3) -0.0408(3) -0.6612(2) 0.0275(7) Uani 1 1 d . . . . .
H39 H -0.9525 0.0133 -0.6615 0.033 Uiso 1 1 calc R . . . .
C40 C -0.8995(2) -0.1241(3) -0.6934(2) 0.0249(6) Uani 1 1 d . . . . .
H40 H -0.8363 -0.1231 -0.7154 0.030 Uiso 1 1 calc R . . . .
C41 C -0.8569(2) -0.3524(2) -0.9616(2) 0.0206(6) Uani 1 1 d . . . . .
C42 C -0.8897(3) -0.2523(3) -1.0430(2) 0.0245(6) Uani 1 1 d . . . . .
C43 C -0.9234(3) -0.2448(3) -1.1277(2) 0.0291(7) Uani 1 1 d . . . . .
H43 H -0.9435 -0.1789 -1.1803 0.035 Uiso 1 1 calc R . . . .
C44 C -0.9275(3) -0.3345(3) -1.1349(2) 0.0289(7) Uani 1 1 d . . . . .
C45 C -0.8987(3) -0.4323(3) -1.0571(2) 0.0270(7) Uani 1 1 d . . . . .
H45 H -0.9019 -0.4926 -1.0606 0.032 Uiso 1 1 calc R . . . .
C46 C -0.8648(2) -0.4381(3) -0.9729(2) 0.0234(6) Uani 1 1 d . . . . .
H46 H -0.8461 -0.5041 -0.9206 0.028 Uiso 1 1 calc R . . . .
C47 C -0.5591(2) -0.3533(2) -0.8291(2) 0.0182(6) Uani 1 1 d . . . . .
C48 C -0.4727(2) -0.4267(2) -0.8634(2) 0.0203(6) Uani 1 1 d . . . . .
C49 C -0.3799(2) -0.4187(3) -0.8813(2) 0.0242(6) Uani 1 1 d . . . . .
H49 H -0.3244 -0.4687 -0.9028 0.029 Uiso 1 1 calc R . . . .
C50 C -0.3692(2) -0.3350(3) -0.8671(2) 0.0244(6) Uani 1 1 d . . . . .
C51 C -0.4517(2) -0.2596(2) -0.8367(2) 0.0226(6) Uani 1 1 d . . . . .
H51 H -0.4457 -0.2033 -0.8281 0.027 Uiso 1 1 calc R . . . .
C52 C -0.5445(2) -0.2700(2) -0.8191(2) 0.0211(6) Uani 1 1 d . . . . .
H52 H -0.6001 -0.2182 -0.7995 0.025 Uiso 1 1 calc R . . . .
C53 C -0.6098(3) -0.6104(3) -0.4215(2) 0.0299(7) Uani 1 1 d . . . . .
H53A H -0.5365 -0.6599 -0.4142 0.036 Uiso 1 1 calc R . . . .
H53B H -0.6463 -0.6466 -0.3724 0.036 Uiso 1 1 calc R . . . .
C54 C -0.6277(4) -0.5055(3) -0.4126(3) 0.0431(10) Uani 1 1 d . . . . .
H54A H -0.5945 -0.4685 -0.4638 0.065 Uiso 1 1 calc GR . . . .
H54B H -0.5992 -0.5218 -0.3522 0.065 Uiso 1 1 calc GR . . . .
H54C H -0.7007 -0.4591 -0.4162 0.065 Uiso 1 1 calc GR . . . .
C55 C -0.6282(3) -1.0206(3) -0.4560(3) 0.0334(8) Uani 1 1 d . . . . .
H55A H -0.5835 -1.0313 -0.5090 0.040 Uiso 1 1 calc R . . . .
H55B H -0.6987 -0.9972 -0.4753 0.040 Uiso 1 1 calc R . . . .
C56 C -0.5935(3) -1.1257(3) -0.3687(3) 0.0459(10) Uani 1 1 d . . . . .
H56A H -0.5912 -1.1837 -0.3849 0.069 Uiso 1 1 calc GR . . . .
H56B H -0.6414 -1.1155 -0.3184 0.069 Uiso 1 1 calc GR . . . .
H56C H -0.5258 -1.1448 -0.3475 0.069 Uiso 1 1 calc GR . . . .
C57 C -1.1297(3) -0.2942(3) -0.6182(3) 0.0385(8) Uani 1 1 d . . . . .
H57A H -1.1912 -0.2321 -0.6539 0.046 Uiso 1 1 calc R . . . .
H57B H -1.1326 -0.2966 -0.5531 0.046 Uiso 1 1 calc R . . . .
C58 C -1.1230(3) -0.3993(3) -0.6183(3) 0.0394(9) Uani 1 1 d . . . . .
H58A H -1.1187 -0.3963 -0.6831 0.059 Uiso 1 1 calc GR . . . .
H58B H -1.1836 -0.4087 -0.5900 0.059 Uiso 1 1 calc GR . . . .
H58C H -1.0624 -0.4601 -0.5819 0.059 Uiso 1 1 calc GR . . . .
C59 C -1.1224(3) 0.1292(3) -0.6054(3) 0.0383(8) Uani 1 1 d . . . . .
H59A H -1.1061 0.1640 -0.6708 0.046 Uiso 1 1 calc R . . . .
H59B H -1.0651 0.1052 -0.5634 0.046 Uiso 1 1 calc R . . . .
C60 C -1.2199(4) 0.2081(4) -0.5777(4) 0.0579(12) Uani 1 1 d . . . . .
H60A H -1.2759 0.2317 -0.6201 0.087 Uiso 1 1 calc GR . . . .
H60B H -1.2110 0.2707 -0.5821 0.087 Uiso 1 1 calc GR . . . .
H60C H -1.2354 0.1727 -0.5130 0.087 Uiso 1 1 calc GR . . . .
C61 C -0.9090(3) -0.0660(3) -1.1184(3) 0.0388(9) Uani 1 1 d . . . . .
H61A H -0.9781 -0.0388 -1.1435 0.047 Uiso 1 1 calc R . . . .
H61B H -0.8599 -0.0797 -1.1681 0.047 Uiso 1 1 calc R . . . .
C62 C -0.9026(4) 0.0161(3) -1.0872(3) 0.0486(10) Uani 1 1 d . . . . .
H62A H -0.9097 0.0805 -1.1424 0.073 Uiso 1 1 calc GR . . . .
H62B H -0.8368 -0.0155 -1.0553 0.073 Uiso 1 1 calc GR . . . .
H62C H -0.9572 0.0357 -1.0441 0.073 Uiso 1 1 calc GR . . . .
C63 C -0.9693(4) -0.4029(3) -1.2360(3) 0.0466(10) Uani 1 1 d . . . . .
H63A H -1.0173 -0.4245 -1.1906 0.056 Uiso 1 1 calc R . . . .
H63B H -0.9029 -0.4665 -1.2263 0.056 Uiso 1 1 calc R . . . .
C64 C -1.0104(5) -0.3568(4) -1.3382(4) 0.0660(15) Uani 1 1 d . . . . .
H64A H -0.9605 -0.3392 -1.3822 0.099 Uiso 1 1 calc GR . . . .
H64B H -1.0742 -0.2916 -1.3476 0.099 Uiso 1 1 calc GR . . . .
H64C H -1.0225 -0.4105 -1.3494 0.099 Uiso 1 1 calc GR . . . .
C65 C -0.3967(3) -0.5960(3) -0.8913(3) 0.0302(7) Uani 1 1 d . . . . .
H65A H -0.3482 -0.6325 -0.8373 0.036 Uiso 1 1 calc R . . . .
H65B H -0.3622 -0.5708 -0.9494 0.036 Uiso 1 1 calc R . . . .
C66 C -0.4344(3) -0.6733(3) -0.8979(3) 0.0349(8) Uani 1 1 d . . . . .
H66A H -0.4799 -0.6371 -0.9533 0.052 Uiso 1 1 calc GR . . . .
H66B H -0.4711 -0.6949 -0.8413 0.052 Uiso 1 1 calc GR . . . .
H66C H -0.3763 -0.7373 -0.9035 0.052 Uiso 1 1 calc GR . . . .
C67 C -0.2581(3) -0.2490(3) -0.8829(3) 0.0404(9) Uani 1 1 d . . . . .
H67A H -0.2700 -0.2468 -0.8190 0.048 Uiso 1 1 calc R . . . .
H67B H -0.3063 -0.1796 -0.9276 0.048 Uiso 1 1 calc R . . . .
C68 C -0.1485(3) -0.2686(4) -0.9100(4) 0.0510(11) Uani 1 1 d . . . . .
H68A H -0.1381 -0.2694 -0.9738 0.077 Uiso 1 1 calc GR . . . .
H68B H -0.1017 -0.3380 -0.8659 0.077 Uiso 1 1 calc GR . . . .
H68C H -0.1355 -0.2110 -0.9077 0.077 Uiso 1 1 calc GR . . . .
O3 O -0.64821(19) -0.58141(17) -0.51467(15) 0.0278(5) Uani 1 1 d . . . . .
O4 O -0.6224(2) -0.94002(18) -0.42948(17) 0.0326(5) Uani 1 1 d . . . . .
O5 O -1.03834(19) -0.2851(2) -0.6628(2) 0.0382(6) Uani 1 1 d . . . . .
O6 O -1.1391(2) 0.0374(2) -0.5972(2) 0.0462(7) Uani 1 1 d . . . . .
O7 O -0.8849(2) -0.16539(17) -1.03496(16) 0.0308(5) Uani 1 1 d . . . . .
O8 O -0.9586(2) -0.3164(2) -1.22345(18) 0.0402(6) Uani 1 1 d . . . . .
O9 O -0.48578(17) -0.50582(18) -0.87903(16) 0.0246(5) Uani 1 1 d . . . . .
O10 O -0.27248(18) -0.3371(2) -0.88594(19) 0.0340(6) Uani 1 1 d . . . . .
C69 C -0.2804(2) -0.4981(2) -0.3163(2) 0.0186(6) Uani 1 1 d . . . . .
C70 C -0.3800(2) -0.5152(2) -0.2908(2) 0.0179(5) Uani 1 1 d . . . . .
H70A H -0.4299 -0.4600 -0.2664 0.022 Uiso 1 1 calc R . . . .
H70B H -0.4101 -0.5064 -0.3481 0.022 Uiso 1 1 calc R . . . .
C71 C -0.3563(2) -0.6305(2) -0.2149(2) 0.0184(6) Uani 1 1 d . . . . .
C72 C -0.3067(2) -0.6469(2) -0.1239(2) 0.0186(6) Uani 1 1 d . . . . .
H72A H -0.2914 -0.7201 -0.0772 0.022 Uiso 1 1 calc R . . . .
H72B H -0.3553 -0.5944 -0.0961 0.022 Uiso 1 1 calc R . . . .
C73 C -0.2062(2) -0.6317(2) -0.1462(2) 0.0185(6) Uani 1 1 d . . . . .
C74 C -0.1280(2) -0.7161(2) -0.1891(2) 0.0205(6) Uani 1 1 d . . . . .
H74A H -0.0648 -0.7063 -0.2033 0.025 Uiso 1 1 calc R . . . .
H74B H -0.1109 -0.7898 -0.1427 0.025 Uiso 1 1 calc R . . . .
C75 C -0.1738(2) -0.7015(2) -0.2816(2) 0.0200(6) Uani 1 1 d . . . . .
C76 C -0.2006(2) -0.5841(2) -0.3564(2) 0.0210(6) Uani 1 1 d . . . . .
H76A H -0.1382 -0.5728 -0.3721 0.025 Uiso 1 1 calc R . . . .
H76B H -0.2287 -0.5756 -0.4147 0.025 Uiso 1 1 calc R . . . .
C77 C -0.2334(2) -0.5162(2) -0.2225(2) 0.0194(6) Uani 1 1 d . . . . .
H77A H -0.1712 -0.5045 -0.2372 0.023 Uiso 1 1 calc R . . . .
H77B H -0.2824 -0.4621 -0.1966 0.023 Uiso 1 1 calc R . . . .
C78 C -0.2753(2) -0.7157(2) -0.2564(2) 0.0200(6) Uani 1 1 d . . . . .
H78A H -0.2596 -0.7891 -0.2098 0.024 Uiso 1 1 calc R . . . .
H78B H -0.3047 -0.7080 -0.3136 0.024 Uiso 1 1 calc R . . . .
C79 C -0.3076(2) -0.3804(2) -0.3889(2) 0.0191(6) Uani 1 1 d . . . . .
C80 C -0.3527(2) -0.3423(2) -0.4801(2) 0.0213(6) Uani 1 1 d . . . . .
C81 C -0.3798(2) -0.2351(3) -0.5444(2) 0.0233(6) Uani 1 1 d . . . . .
H81 H -0.4103 -0.2117 -0.6037 0.028 Uiso 1 1 calc R . . . .
C82 C -0.3614(2) -0.1624(2) -0.5198(2) 0.0226(6) Uani 1 1 d . . . . .
C83 C -0.3178(3) -0.1960(3) -0.4316(2) 0.0253(6) Uani 1 1 d . . . . .
H83 H -0.3053 -0.1481 -0.4147 0.030 Uiso 1 1 calc R . . . .
C84 C -0.2927(2) -0.3039(2) -0.3680(2) 0.0230(6) Uani 1 1 d . . . . .
H84 H -0.2642 -0.3258 -0.3080 0.028 Uiso 1 1 calc R . . . .
C85 C -0.4567(2) -0.6456(2) -0.1904(2) 0.0199(6) Uani 1 1 d . . . . .
C86 C -0.5431(2) -0.5741(2) -0.1542(2) 0.0217(6) Uani 1 1 d . . . . .
C87 C -0.6348(3) -0.5859(3) -0.1347(2) 0.0264(7) Uani 1 1 d . . . . .
H87 H -0.6902 -0.5377 -0.1114 0.032 Uiso 1 1 calc R . . . .
C88 C -0.6449(3) -0.6677(3) -0.1494(2) 0.0258(7) Uani 1 1 d . . . . .
C89 C -0.5626(2) -0.7400(2) -0.1841(2) 0.0243(6) Uani 1 1 d . . . . .
H89 H -0.5680 -0.7960 -0.1938 0.029 Uiso 1 1 calc R . . . .
C90 C -0.4706(2) -0.7263(2) -0.2042(2) 0.0211(6) Uani 1 1 d . . . . .
H90 H -0.4159 -0.7743 -0.2282 0.025 Uiso 1 1 calc R . . . .
C91 C -0.1605(2) -0.6456(2) -0.0538(2) 0.0200(6) Uani 1 1 d . . . . .
C92 C -0.1276(2) -0.7449(2) 0.0271(2) 0.0228(6) Uani 1 1 d . . . . .
C93 C -0.0897(3) -0.7541(3) 0.1099(2) 0.0277(7) Uani 1 1 d . . . . .
H93 H -0.0675 -0.8206 0.1617 0.033 Uiso 1 1 calc R . . . .
C94 C -0.0845(3) -0.6648(3) 0.1167(2) 0.0267(7) Uani 1 1 d . . . . .
C95 C -0.1145(3) -0.5664(3) 0.0396(2) 0.0257(7) Uani 1 1 d . . . . .
H95 H -0.1101 -0.5065 0.0427 0.031 Uiso 1 1 calc R . . . .
C96 C -0.1519(2) -0.5597(2) -0.0439(2) 0.0218(6) Uani 1 1 d . . . . .
H96 H -0.1723 -0.4934 -0.0959 0.026 Uiso 1 1 calc R . . . .
C97 C -0.0940(2) -0.7899(2) -0.3202(2) 0.0227(6) Uani 1 1 d . . . . .
C98 C 0.0047(3) -0.7935(3) -0.3517(2) 0.0279(7) Uani 1 1 d . . . . .
C99 C 0.0768(3) -0.8776(3) -0.3811(3) 0.0343(8) Uani 1 1 d . . . . .
H99 H 0.1417 -0.8797 -0.3995 0.041 Uiso 1 1 calc R . . . .
C100 C 0.0533(3) -0.9582(3) -0.3835(3) 0.0316(7) Uani 1 1 d . . . . .
C101 C -0.0422(3) -0.9557(3) -0.3553(3) 0.0298(7) Uani 1 1 d . . . . .
H101 H -0.0593 -1.0089 -0.3567 0.036 Uiso 1 1 calc R . . . .
C102 C -0.1134(2) -0.8717(3) -0.3245(2) 0.0250(6) Uani 1 1 d . . . . .
H102 H -0.1778 -0.8710 -0.3057 0.030 Uiso 1 1 calc R . . . .
C103 C -0.4051(3) -0.3865(3) -0.5963(2) 0.0299(7) Uani 1 1 d . . . . .
H10A H -0.3669 -0.3524 -0.6452 0.036 Uiso 1 1 calc R . . . .
H10B H -0.4778 -0.3349 -0.6040 0.036 Uiso 1 1 calc R . . . .
C104 C -0.3909(4) -0.4907(3) -0.6045(3) 0.0423(10) Uani 1 1 d . . . . .
H10C H -0.4146 -0.4745 -0.6670 0.063 Uiso 1 1 calc GR . . . .
H10D H -0.4303 -0.5226 -0.5565 0.063 Uiso 1 1 calc GR . . . .
H10E H -0.3189 -0.5415 -0.5952 0.063 Uiso 1 1 calc GR . . . .
C105 C -0.3848(3) 0.0233(3) -0.5635(3) 0.0303(7) Uani 1 1 d . . . . .
H10F H -0.3146 0.0011 -0.5444 0.036 Uiso 1 1 calc R . . . .
H10G H -0.4296 0.0336 -0.5104 0.036 Uiso 1 1 calc R . . . .
C106 C -0.4205(3) 0.1282(3) -0.6505(3) 0.0417(9) Uani 1 1 d . . . . .
H10H H -0.3714 0.1193 -0.7002 0.063 Uiso 1 1 calc GR . . . .
H10I H -0.4260 0.1871 -0.6339 0.063 Uiso 1 1 calc GR . . . .
H10J H -0.4869 0.1449 -0.6729 0.063 Uiso 1 1 calc GR . . . .
C107 C -0.6238(3) -0.4041(3) -0.1265(3) 0.0290(7) Uani 1 1 d . . . . .
H10K H -0.6569 -0.4298 -0.0675 0.035 Uiso 1 1 calc R . . . .
H10L H -0.6727 -0.3704 -0.1797 0.035 Uiso 1 1 calc R . . . .
C108 C -0.5901(3) -0.3234(3) -0.1232(3) 0.0373(8) Uani 1 1 d . . . . .
H10M H -0.5532 -0.3027 -0.1799 0.056 Uiso 1 1 calc GR . . . .
H10N H -0.5456 -0.3562 -0.0677 0.056 Uiso 1 1 calc GR . . . .
H10O H -0.6498 -0.2594 -0.1197 0.056 Uiso 1 1 calc GR . . . .
C109 C -0.7524(3) -0.7596(3) -0.1271(3) 0.0388(8) Uani 1 1 d . . . . .
H10P H -0.7013 -0.8279 -0.0839 0.047 Uiso 1 1 calc R . . . .
H10Q H -0.7439 -0.7621 -0.1909 0.047 Uiso 1 1 calc R . . . .
C110 C -0.8606(3) -0.7443(4) -0.0936(4) 0.0501(11) Uani 1 1 d . . . . .
H11A H -0.9105 -0.6764 -0.1367 0.075 Uiso 1 1 calc GR . . . .
H11B H -0.8680 -0.7425 -0.0303 0.075 Uiso 1 1 calc GR . . . .
H11C H -0.8719 -0.8042 -0.0927 0.075 Uiso 1 1 calc GR . . . .
C111 C -0.1077(3) -0.9310(3) 0.1024(3) 0.0389(9) Uani 1 1 d . . . . .
H11D H -0.1485 -0.9164 0.1564 0.047 Uiso 1 1 calc R . . A .
H11E H -0.0351 -0.9613 0.1196 0.047 Uiso 1 1 calc R . . A .
C112 C -0.1264(5) -1.0085(4) 0.0806(4) 0.0733(17) Uani 1 1 d . . . B 1
H11F H -0.0789 -1.0305 0.0334 0.110 Uiso 1 1 calc GR . . B 1
H11G H -0.1962 -0.9747 0.0560 0.110 Uiso 1 1 calc GR . . B 1
H11H H -0.1165 -1.0718 0.1378 0.110 Uiso 1 1 calc GR . . B 1
C113 C -0.0425(3) -0.5983(3) 0.2200(3) 0.0389(9) Uani 1 1 d . . . . .
H11I H -0.1109 -0.5378 0.2126 0.047 Uiso 1 1 calc R . . . .
H11J H 0.0026 -0.5716 0.1745 0.047 Uiso 1 1 calc R . . . .
C114 C -0.0002(4) -0.6451(4) 0.3210(3) 0.0525(11) Uani 1 1 d . . . . .
H11K H 0.0632 -0.7105 0.3295 0.079 Uiso 1 1 calc GR . . . .
H11L H -0.0497 -0.6626 0.3655 0.079 Uiso 1 1 calc GR . . . .
H11M H 0.0129 -0.5920 0.3321 0.079 Uiso 1 1 calc GR . . . .
C115 C 0.1194(3) -0.7064(3) -0.3912(3) 0.0390(8) Uani 1 1 d . . . . .
H11N H 0.1243 -0.7055 -0.4560 0.047 Uiso 1 1 calc R . . . .
H11O H 0.1800 -0.7683 -0.3539 0.047 Uiso 1 1 calc R . . . .
C116 C 0.1120(3) -0.6001(4) -0.3919(4) 0.0470(10) Uani 1 1 d . . . . .
H11P H 0.1713 -0.5893 -0.4223 0.070 Uiso 1 1 calc GR . . . .
H11Q H 0.1100 -0.6034 -0.3272 0.070 Uiso 1 1 calc GR . . . .
H11R H 0.0502 -0.5400 -0.4267 0.070 Uiso 1 1 calc GR . . . .
C117 C 0.1116(3) -1.1231(3) -0.4140(3) 0.0362(8) Uani 1 1 d . . . . .
H11S H 0.0536 -1.0940 -0.4573 0.043 Uiso 1 1 calc R . . . .
H11T H 0.0946 -1.1612 -0.3500 0.043 Uiso 1 1 calc R . . . .
C118 C 0.2083(4) -1.2018(4) -0.4459(4) 0.0550(12) Uani 1 1 d . . . . .
H11U H 0.2305 -1.1614 -0.5047 0.083 Uiso 1 1 calc GR . . . .
H11V H 0.1934 -1.2546 -0.4557 0.083 Uiso 1 1 calc GR . . . .
H11W H 0.2622 -1.2392 -0.3974 0.083 Uiso 1 1 calc GR . . . .
O11 O -0.36648(18) -0.41672(17) -0.50311(15) 0.0268(5) Uani 1 1 d . . . . .
O12 O -0.38914(19) -0.05921(18) -0.58975(16) 0.0300(5) Uani 1 1 d . . . . .
O13 O -0.53213(17) -0.49400(17) -0.13855(16) 0.0246(5) Uani 1 1 d . . . . .
O14 O -0.73956(19) -0.6689(2) -0.12791(19) 0.0350(6) Uani 1 1 d . . . . .
O15 O -0.13578(19) -0.83168(17) 0.02035(16) 0.0304(5) Uani 1 1 d . . . . .
O16 O -0.0476(2) -0.6854(2) 0.20419(17) 0.0362(6) Uani 1 1 d . . . . .
O17 O 0.02687(19) -0.7143(2) -0.3487(2) 0.0347(6) Uani 1 1 d . . . . .
O18 O 0.1308(2) -1.0362(2) -0.4145(2) 0.0430(6) Uani 1 1 d . . . . .

loop_
_atom_site_aniso_label
_atom_site_aniso_U_11
_atom_site_aniso_U_22
_atom_site_aniso_U_33
_atom_site_aniso_U_23
_atom_site_aniso_U_13
_atom_site_aniso_U_12
C1 0.079(3) 0.065(3) 0.084(4) 0.007(3) 0.000(3) -0.032(3)
C2 0.074(3) 0.057(2) 0.074(3) -0.020(2) 0.004(2) -0.031(2)
C3 0.067(3) 0.0438(19) 0.047(2) -0.0110(16) -0.0098(18) -0.0190(18)
C4 0.055(2) 0.048(2) 0.051(2) -0.0209(18) -0.0044(18) -0.0097(18)
C9 0.075(3) 0.062(3) 0.064(3) -0.003(2) -0.009(3) 0.003(3)
C8 0.064(3) 0.062(3) 0.096(4) -0.019(3) -0.006(3) -0.003(3)
C7 0.061(3) 0.056(3) 0.103(4) -0.029(3) -0.008(3) -0.026(2)
C6 0.053(2) 0.064(3) 0.086(3) -0.022(2) -0.008(2) -0.029(2)
C5 0.055(2) 0.048(2) 0.072(3) -0.019(2) -0.008(2) -0.0203(19)
O1 0.0671(19) 0.0457(15) 0.0445(15) -0.0117(12) -0.0101(13) -0.0102(14)
C10 0.073(3) 0.0404(19) 0.051(2) 0.0039(16) -0.012(2) -0.0219(19)
C11 0.057(2) 0.0319(14) 0.0329(15) 0.0015(12) -0.0120(14) -0.0155(14)
C12 0.054(2) 0.0219(13) 0.0396(16) 0.0008(12) -0.0180(14) -0.0165(13)
C13 0.055(2) 0.0322(15) 0.0390(17) -0.0067(13) -0.0162(15) -0.0151(15)
C14 0.072(3) 0.0339(17) 0.053(2) -0.0149(15) -0.0154(19) -0.0091(18)
C15 0.058(3) 0.042(2) 0.078(3) -0.027(2) -0.023(2) 0.0031(19)
C16 0.051(2) 0.050(2) 0.084(3) -0.026(2) -0.017(2) -0.0142(19)
C17 0.059(3) 0.0419(19) 0.074(3) -0.0179(18) -0.014(2) -0.0235(19)
C18 0.059(2) 0.0290(16) 0.049(2) -0.0043(14) -0.0228(18) -0.0147(16)
O2 0.0560(16) 0.0336(12) 0.0390(13) -0.0043(10) -0.0195(12) -0.0071(11)
C19 0.0165(13) 0.0195(13) 0.0164(13) -0.0042(11) 0.0024(11) -0.0078(11)
C20 0.0166(14) 0.0211(13) 0.0191(13) -0.0081(11) 0.0027(11) -0.0062(11)
C21 0.0163(14) 0.0187(13) 0.0218(14) -0.0089(11) 0.0009(11) -0.0070(11)
C22 0.0171(14) 0.0190(13) 0.0224(14) -0.0071(11) -0.0035(11) -0.0053(11)
C23 0.0162(14) 0.0182(13) 0.0191(13) -0.0045(11) -0.0024(11) -0.0072(11)
C24 0.0185(14) 0.0177(12) 0.0182(13) -0.0048(11) 0.0004(11) -0.0083(11)
C25 0.0158(14) 0.0179(13) 0.0159(13) -0.0042(11) 0.0006(11) -0.0082(11)
C26 0.0131(13) 0.0179(13) 0.0196(13) -0.0048(11) -0.0009(11) -0.0048(11)
C27 0.0166(14) 0.0177(13) 0.0182(14) -0.0049(11) -0.0011(11) -0.0067(11)
C28 0.0170(14) 0.0210(13) 0.0202(13) -0.0086(11) 0.0012(11) -0.0088(11)
C29 0.0178(14) 0.0198(13) 0.0183(14) -0.0029(11) 0.0003(11) -0.0069(11)
C30 0.0211(15) 0.0231(14) 0.0194(14) -0.0057(12) 0.0017(12) -0.0090(12)
C31 0.0242(16) 0.0225(15) 0.0228(15) -0.0032(12) 0.0001(12) -0.0089(13)
C32 0.0209(15) 0.0204(14) 0.0260(16) -0.0034(12) 0.0050(13) -0.0060(12)
C33 0.0275(16) 0.0201(14) 0.0306(17) -0.0087(13) 0.0014(13) -0.0102(13)
C34 0.0231(16) 0.0225(14) 0.0224(15) -0.0062(12) 0.0002(12) -0.0095(13)
C35 0.0196(15) 0.0243(14) 0.0233(14) -0.0117(12) 0.0016(12) -0.0078(12)
C36 0.0256(17) 0.0314(17) 0.045(2) -0.0238(15) 0.0074(15) -0.0128(14)
C37 0.0246(18) 0.044(2) 0.061(2) -0.0370(19) 0.0206(17) -0.0155(16)
C38 0.0318(19) 0.0323(17) 0.0392(19) -0.0247(15) 0.0066(15) -0.0092(15)
C39 0.0315(17) 0.0254(15) 0.0279(16) -0.0132(13) 0.0003(13) -0.0110(14)
C40 0.0220(16) 0.0268(15) 0.0269(16) -0.0118(13) 0.0021(13) -0.0103(13)
C41 0.0145(14) 0.0237(14) 0.0225(15) -0.0095(12) 0.0011(11) -0.0067(12)
C42 0.0241(16) 0.0241(15) 0.0242(15) -0.0084(12) -0.0048(12) -0.0082(13)
C43 0.0311(18) 0.0286(16) 0.0232(15) -0.0040(13) -0.0091(13) -0.0108(14)
C44 0.0273(17) 0.0380(17) 0.0257(16) -0.0135(14) -0.0065(13) -0.0140(15)
C45 0.0258(16) 0.0300(15) 0.0313(17) -0.0151(14) -0.0010(13) -0.0134(14)
C46 0.0206(15) 0.0255(15) 0.0231(15) -0.0066(12) -0.0013(12) -0.0103(13)
C47 0.0179(14) 0.0197(13) 0.0173(13) -0.0048(11) -0.0007(11) -0.0096(11)
C48 0.0205(15) 0.0220(14) 0.0197(14) -0.0078(11) 0.0026(12) -0.0107(12)
C49 0.0201(15) 0.0259(14) 0.0305(16) -0.0156(13) 0.0069(12) -0.0107(12)
C50 0.0175(15) 0.0257(14) 0.0297(16) -0.0080(13) 0.0052(12) -0.0123(12)
C51 0.0254(16) 0.0225(14) 0.0235(14) -0.0081(12) 0.0000(12) -0.0134(13)
C52 0.0209(15) 0.0206(13) 0.0199(14) -0.0054(11) -0.0007(11) -0.0089(12)
C53 0.0349(18) 0.0311(16) 0.0188(15) -0.0047(13) -0.0063(13) -0.0120(15)
C54 0.064(3) 0.0357(19) 0.0286(18) -0.0081(15) -0.0150(18) -0.0193(19)
C55 0.0278(18) 0.0231(15) 0.041(2) -0.0074(15) 0.0086(15) -0.0103(14)
C56 0.047(2) 0.0253(17) 0.050(2) -0.0006(17) 0.0021(19) -0.0153(17)
C57 0.0257(18) 0.0420(19) 0.058(2) -0.0298(18) 0.0222(16) -0.0199(16)
C58 0.0306(19) 0.0431(19) 0.056(2) -0.0273(18) 0.0199(17) -0.0231(16)
C59 0.045(2) 0.0294(17) 0.039(2) -0.0187(16) 0.0049(17) -0.0111(16)
C60 0.055(3) 0.037(2) 0.078(3) -0.035(2) 0.011(2) -0.007(2)
C61 0.050(2) 0.0239(16) 0.0316(18) 0.0012(14) -0.0173(17) -0.0116(16)
C62 0.058(2) 0.0256(16) 0.058(2) -0.0084(16) -0.0159(19) -0.0153(16)
C63 0.056(3) 0.048(2) 0.045(2) -0.0227(19) -0.016(2) -0.019(2)
C64 0.086(4) 0.063(3) 0.055(3) -0.032(2) -0.033(3) -0.017(3)
C65 0.0267(17) 0.0298(16) 0.0330(17) -0.0164(14) 0.0064(14) -0.0089(14)
C66 0.051(2) 0.0265(15) 0.0329(17) -0.0141(13) 0.0119(15) -0.0216(16)
C67 0.0281(18) 0.0354(18) 0.068(3) -0.0267(18) 0.0101(17) -0.0186(15)
C68 0.037(2) 0.048(2) 0.082(3) -0.025(2) 0.007(2) -0.0304(18)
O3 0.0393(13) 0.0246(11) 0.0165(10) -0.0024(9) -0.0074(9) -0.0132(10)
O4 0.0394(14) 0.0195(11) 0.0298(12) -0.0009(10) -0.0011(11) -0.0116(10)
O5 0.0230(12) 0.0424(14) 0.0682(18) -0.0404(13) 0.0231(12) -0.0193(11)
O6 0.0375(15) 0.0396(14) 0.075(2) -0.0431(14) 0.0206(14) -0.0146(12)
O7 0.0441(14) 0.0199(10) 0.0254(11) -0.0019(9) -0.0126(10) -0.0126(10)
O8 0.0557(17) 0.0416(14) 0.0298(13) -0.0117(11) -0.0150(12) -0.0227(13)
O9 0.0197(10) 0.0268(11) 0.0339(12) -0.0189(9) 0.0086(9) -0.0113(9)
O10 0.0196(11) 0.0365(12) 0.0549(16) -0.0231(11) 0.0105(11) -0.0170(10)
C69 0.0192(14) 0.0170(13) 0.0172(13) -0.0053(11) -0.0024(11) -0.0058(11)
C70 0.0174(14) 0.0195(13) 0.0143(12) -0.0050(10) 0.0005(10) -0.0068(11)
C71 0.0165(14) 0.0187(13) 0.0179(13) -0.0076(11) 0.0003(11) -0.0051(11)
C72 0.0180(14) 0.0215(13) 0.0143(12) -0.0053(11) -0.0007(11) -0.0076(11)
C73 0.0186(14) 0.0186(13) 0.0155(13) -0.0060(11) -0.0012(11) -0.0054(11)
C74 0.0164(14) 0.0202(13) 0.0215(14) -0.0069(11) -0.0005(11) -0.0054(12)
C75 0.0159(14) 0.0218(14) 0.0194(13) -0.0090(11) 0.0018(11) -0.0052(11)
C76 0.0209(15) 0.0232(14) 0.0181(13) -0.0063(11) 0.0018(11) -0.0104(12)
C77 0.0180(14) 0.0197(13) 0.0188(14) -0.0066(11) 0.0011(11) -0.0073(11)
C78 0.0185(14) 0.0198(13) 0.0188(13) -0.0067(11) -0.0015(11) -0.0057(11)
C79 0.0167(14) 0.0209(14) 0.0174(13) -0.0060(11) 0.0045(11) -0.0084(11)
C80 0.0208(15) 0.0209(14) 0.0203(14) -0.0065(12) 0.0024(12) -0.0089(12)
C81 0.0230(15) 0.0235(14) 0.0157(13) -0.0038(11) -0.0003(12) -0.0064(12)
C82 0.0204(15) 0.0172(13) 0.0232(14) -0.0030(12) 0.0028(12) -0.0069(12)
C83 0.0261(16) 0.0242(15) 0.0247(15) -0.0070(13) 0.0022(13) -0.0123(13)
C84 0.0220(15) 0.0236(15) 0.0195(14) -0.0055(12) 0.0001(12) -0.0086(13)
C85 0.0176(14) 0.0206(13) 0.0160(13) -0.0040(11) -0.0009(11) -0.0057(11)
C86 0.0225(15) 0.0218(14) 0.0206(14) -0.0072(12) 0.0011(12) -0.0102(12)
C87 0.0214(15) 0.0290(15) 0.0279(16) -0.0112(13) 0.0058(13) -0.0112(13)
C88 0.0248(16) 0.0289(15) 0.0248(15) -0.0069(13) -0.0006(13) -0.0146(13)
C89 0.0257(16) 0.0198(13) 0.0260(15) -0.0049(12) -0.0014(12) -0.0111(12)
C90 0.0196(14) 0.0204(13) 0.0198(13) -0.0069(11) 0.0006(11) -0.0063(12)
C91 0.0173(14) 0.0221(14) 0.0174(14) -0.0068(11) -0.0029(11) -0.0054(12)
C92 0.0211(15) 0.0208(14) 0.0231(14) -0.0070(12) -0.0033(12) -0.0061(12)
C93 0.0306(17) 0.0234(15) 0.0237(16) -0.0060(13) -0.0069(13) -0.0071(13)
C94 0.0248(16) 0.0302(16) 0.0228(15) -0.0108(13) -0.0044(13) -0.0076(13)
C95 0.0250(16) 0.0263(15) 0.0282(16) -0.0118(13) -0.0025(13) -0.0107(13)
C96 0.0186(14) 0.0217(14) 0.0231(15) -0.0078(12) -0.0011(12) -0.0069(12)
C97 0.0199(15) 0.0218(14) 0.0207(14) -0.0085(12) -0.0009(12) -0.0035(12)
C98 0.0215(16) 0.0299(16) 0.0330(17) -0.0171(14) 0.0047(13) -0.0081(13)
C99 0.0253(17) 0.0355(18) 0.046(2) -0.0224(16) 0.0081(15) -0.0125(15)
C100 0.0251(17) 0.0304(16) 0.0368(18) -0.0195(14) 0.0055(14) -0.0053(14)
C101 0.0299(17) 0.0300(16) 0.0347(18) -0.0194(14) 0.0024(14) -0.0112(14)
C102 0.0219(15) 0.0270(15) 0.0267(15) -0.0137(13) 0.0004(12) -0.0079(13)
C103 0.0368(19) 0.0263(15) 0.0236(16) -0.0052(13) -0.0100(14) -0.0113(15)
C104 0.062(3) 0.0325(18) 0.0334(19) -0.0092(16) -0.0167(18) -0.0180(18)
C105 0.0324(18) 0.0200(14) 0.0343(18) -0.0068(14) 0.0017(15) -0.0108(13)
C106 0.046(2) 0.0224(16) 0.045(2) -0.0015(15) 0.0011(18) -0.0144(16)
C107 0.0272(17) 0.0250(15) 0.0353(17) -0.0167(13) 0.0068(14) -0.0089(13)
C108 0.044(2) 0.0304(16) 0.0354(18) -0.0136(14) 0.0065(15) -0.0150(15)
C109 0.0327(19) 0.0383(18) 0.058(2) -0.0195(17) 0.0017(17) -0.0239(16)
C110 0.037(2) 0.054(2) 0.080(3) -0.036(2) 0.020(2) -0.0325(19)
C111 0.049(2) 0.0218(16) 0.0336(19) 0.0024(14) -0.0124(17) -0.0113(16)
C112 0.093(4) 0.041(2) 0.079(3) 0.003(2) -0.044(3) -0.030(3)
C113 0.041(2) 0.0366(18) 0.042(2) -0.0214(17) -0.0094(17) -0.0094(16)
C114 0.050(2) 0.055(2) 0.056(3) -0.034(2) -0.018(2) -0.009(2)
C115 0.0273(18) 0.044(2) 0.057(2) -0.0310(18) 0.0179(16) -0.0184(16)
C116 0.040(2) 0.047(2) 0.067(3) -0.032(2) 0.020(2) -0.0257(19)
C117 0.041(2) 0.0282(17) 0.0388(19) -0.0199(15) 0.0016(16) -0.0078(15)
C118 0.050(3) 0.043(2) 0.071(3) -0.039(2) 0.005(2) -0.006(2)
O11 0.0386(13) 0.0239(10) 0.0183(10) -0.0031(9) -0.0048(9) -0.0160(10)
O12 0.0361(13) 0.0202(11) 0.0254(11) -0.0012(9) -0.0012(10) -0.0109(10)
O13 0.0226(11) 0.0247(10) 0.0306(11) -0.0145(9) 0.0060(9) -0.0114(9)
O14 0.0274(12) 0.0337(12) 0.0535(15) -0.0211(11) 0.0111(11) -0.0197(10)
O15 0.0428(14) 0.0193(10) 0.0247(11) -0.0015(9) -0.0144(10) -0.0108(10)
O16 0.0450(14) 0.0365(13) 0.0282(12) -0.0124(10) -0.0135(11) -0.0137(11)
O17 0.0238(12) 0.0384(13) 0.0525(15) -0.0284(12) 0.0150(11) -0.0165(11)
O18 0.0340(14) 0.0390(14) 0.0628(17) -0.0349(13) 0.0158(12) -0.0120(12)

loop_
_atom_type_symbol
_atom_type_description
_atom_type_scat_dispersion_real
_atom_type_scat_dispersion_imag
_atom_type_scat_source
C C 0.0181 0.0091 'International Tables Vol C Tables 4.2.6.8 and 6.1.1.4'
H H 0.0000 0.0000 'International Tables Vol C Tables 4.2.6.8 and 6.1.1.4'
O O 0.0492 0.0322 'International Tables Vol C Tables 4.2.6.8 and 6.1.1.4'

loop_
_geom_angle_atom_site_label_1
_geom_angle_atom_site_label_2
_geom_angle_atom_site_label_3
_geom_angle
_geom_angle_site_symmetry_1
_geom_angle_site_symmetry_3
_geom_angle_publ_flag
H1A C1 H1B 109.5 . . ?
H1A C1 H1C 109.5 . . ?
H1B C1 H1C 109.5 . . ?
C2 C1 H1A 109.5 . . ?
C2 C1 H1B 109.5 . . ?
C2 C1 H1C 109.5 . . ?
C1 C2 H2A 109.5 . . ?
C1 C2 H2B 109.5 . . ?
H2A C2 H2B 108.1 . . ?
C3 C2 C1 110.9(4) . . ?
C3 C2 H2A 109.5 . . ?
C3 C2 H2B 109.5 . . ?
C2 C3 H3 106.8 . . ?
C2 C3 C4 112.4(3) . . ?
C4 C3 H3 106.8 . . ?
O1 C3 C2 111.0(4) . . ?
O1 C3 H3 106.8 . . ?
O1 C3 C4 112.6(3) . . ?
C9 C4 C3 120.5(2) . . ?
C9 C4 C5 120.0 . . ?
C5 C4 C3 119.2(2) . . ?
C4 C9 H9 120.0 . . ?
C4 C9 C8 120.0 . . ?
C8 C9 H9 120.0 . . ?
C9 C8 H8 120.0 . . ?
C7 C8 C9 120.0 . . ?
C7 C8 H8 120.0 . . ?
C8 C7 H7 120.0 . . ?
C6 C7 C8 120.0 . . ?
C6 C7 H7 120.0 . . ?
C7 C6 H6 120.0 . . ?
C7 C6 C5 120.0 . . ?
C5 C6 H6 120.0 . . ?
C4 C5 H5 120.0 . . ?
C6 C5 C4 120.0 . . ?
C6 C5 H5 120.0 . . ?
C3 O1 H1 109.5 . . ?
H10R C10 H10S 109.5 . . ?
H10R C10 H10T 109.5 . . ?
H10S C10 H10T 109.5 . . ?
C11 C10 H10R 109.5 . . ?
C11 C10 H10S 109.5 . . ?
C11 C10 H10T 109.5 . . ?
C10 C11 H11X 108.6 . . ?
C10 C11 H11Y 108.6 . . ?
C10 C11 C12 114.7(3) . . ?
H11X C11 H11Y 107.6 . . ?
C12 C11 H11X 108.6 . . ?
C12 C11 H11Y 108.6 . . ?
C11 C12 H12 108.8 . . ?
C13 C12 C11 110.2(3) . . ?
C13 C12 H12 108.8 . . ?
O2 C12 C11 106.0(3) . . ?
O2 C12 H12 108.8 . . ?
O2 C12 C13 114.0(3) . . ?
C14 C13 C12 119.04(19) . . ?
C14 C13 C18 120.0 . . ?
C18 C13 C12 120.88(19) . . ?
C13 C14 H14 120.0 . . ?
C13 C14 C15 120.0 . . ?
C15 C14 H14 120.0 . . ?
C14 C15 H15 120.0 . . ?
C16 C15 C14 120.0 . . ?
C16 C15 H15 120.0 . . ?
C15 C16 H16 120.0 . . ?
C15 C16 C17 120.0 . . ?
C17 C16 H16 120.0 . . ?
C16 C17 H17 120.0 . . ?
C18 C17 C16 120.0 . . ?
C18 C17 H17 120.0 . . ?
C13 C18 H18 120.0 . . ?
C17 C18 C13 120.0 . . ?
C17 C18 H18 120.0 . . ?
C12 O2 H2 109.5 . . ?
C26 C19 C20 109.2(2) . . ?
C26 C19 C27 108.2(2) . . ?
C26 C19 C29 109.5(2) . . ?
C27 C19 C20 107.9(2) . . ?
C29 C19 C20 112.0(2) . . ?
C29 C19 C27 110.0(2) . . ?
C19 C20 H20A 109.5 . . ?
C19 C20 H20B 109.5 . . ?
H20A C20 H20B 108.1 . . ?
C21 C20 C19 110.8(2) . . ?
C21 C20 H20A 109.5 . . ?
C21 C20 H20B 109.5 . . ?
C20 C21 C22 109.7(2) . . ?
C20 C21 C28 107.7(2) . . ?
C22 C21 C28 107.5(2) . . ?
C35 C21 C20 111.1(2) . . ?
C35 C21 C22 109.7(2) . . ?
C35 C21 C28 111.1(2) . . ?
C21 C22 H22A 109.4 . . ?
C21 C22 H22B 109.4 . . ?
H22A C22 H22B 108.0 . . ?
C23 C22 C21 111.1(2) . . ?
C23 C22 H22A 109.4 . . ?
C23 C22 H22B 109.4 . . ?
C22 C23 C24 110.0(2) . . ?
C22 C23 C27 108.1(2) . . ?
C27 C23 C24 107.2(2) . . ?
C41 C23 C22 111.7(2) . . ?
C41 C23 C24 108.7(2) . . ?
C41 C23 C27 111.0(2) . . ?
C23 C24 H24A 109.5 . . ?
C23 C24 H24B 109.5 . . ?
H24A C24 H24B 108.1 . . ?
C25 C24 C23 110.6(2) . . ?
C25 C24 H24A 109.5 . . ?
C25 C24 H24B 109.5 . . ?
C24 C25 C26 110.1(2) . . ?
C28 C25 C24 107.8(2) . . ?
C28 C25 C26 107.7(2) . . ?
C28 C25 C47 112.3(2) . . ?
C47 C25 C24 109.8(2) . . ?
C47 C25 C26 109.2(2) . . ?
C19 C26 C25 110.9(2) . . ?
C19 C26 H26A 109.5 . . ?
C19 C26 H26B 109.5 . . ?
C25 C26 H26A 109.5 . . ?
C25 C26 H26B 109.5 . . ?
H26A C26 H26B 108.1 . . ?
C19 C27 H27A 109.0 . . ?
C19 C27 H27B 109.0 . . ?
C23 C27 C19 113.0(2) . . ?
C23 C27 H27A 109.0 . . ?
C23 C27 H27B 109.0 . . ?
H27A C27 H27B 107.8 . . ?
C21 C28 H28A 109.0 . . ?
C21 C28 H28B 109.0 . . ?
C25 C28 C21 112.9(2) . . ?
C25 C28 H28A 109.0 . . ?
C25 C28 H28B 109.0 . . ?
H28A C28 H28B 107.8 . . ?
C30 C29 C19 121.9(3) . . ?
C34 C29 C19 122.6(2) . . ?
C34 C29 C30 115.5(3) . . ?
C31 C30 C29 121.5(3) . . ?
O3 C30 C29 115.9(2) . . ?
O3 C30 C31 122.6(3) . . ?
C30 C31 H31 119.8 . . ?
C30 C31 C32 120.3(3) . . ?
C32 C31 H31 119.8 . . ?
C33 C32 C31 120.3(3) . . ?
O4 C32 C31 115.4(3) . . ?
O4 C32 C33 124.3(3) . . ?
C32 C33 H33 121.0 . . ?
C32 C33 C34 118.0(3) . . ?
C34 C33 H33 121.0 . . ?
C29 C34 C33 124.4(3) . . ?
C29 C34 H34 117.8 . . ?
C33 C34 H34 117.8 . . ?
C36 C35 C21 123.0(3) . . ?
C40 C35 C21 122.3(3) . . ?
C40 C35 C36 114.7(3) . . ?
C37 C36 C35 122.1(3) . . ?
O5 C36 C35 116.3(3) . . ?
O5 C36 C37 121.6(3) . . ?
C36 C37 H37 119.9 . . ?
C36 C37 C38 120.1(3) . . ?
C38 C37 H37 119.9 . . ?
C39 C38 C37 120.2(3) . . ?
C39 C38 O6 124.4(3) . . ?
O6 C38 C37 115.4(3) . . ?
C38 C39 H39 120.7 . . ?
C38 C39 C40 118.6(3) . . ?
C40 C39 H39 120.7 . . ?
C35 C40 C39 124.2(3) . . ?
C35 C40 H40 117.9 . . ?
C39 C40 H40 117.9 . . ?
C42 C41 C23 122.0(2) . . ?
C46 C41 C23 122.7(3) . . ?
C46 C41 C42 115.3(3) . . ?
C43 C42 C41 121.0(3) . . ?
O7 C42 C41 117.5(3) . . ?
O7 C42 C43 121.6(3) . . ?
C42 C43 H43 119.6 . . ?
C42 C43 C44 120.9(3) . . ?
C44 C43 H43 119.6 . . ?
C45 C44 C43 120.0(3) . . ?
O8 C44 C43 114.5(3) . . ?
O8 C44 C45 125.5(3) . . ?
C44 C45 H45 120.9 . . ?
C44 C45 C46 118.2(3) . . ?
C46 C45 H45 120.9 . . ?
C41 C46 C45 124.7(3) . . ?
C41 C46 H46 117.7 . . ?
C45 C46 H46 117.7 . . ?
C48 C47 C25 121.9(2) . . ?
C52 C47 C25 122.9(3) . . ?
C52 C47 C48 115.1(3) . . ?
C49 C48 C47 122.0(3) . . ?
O9 C48 C47 116.9(2) . . ?
O9 C48 C49 121.1(3) . . ?
C48 C49 H49 120.0 . . ?
C48 C49 C50 120.0(3) . . ?
C50 C49 H49 120.0 . . ?
C51 C50 C49 120.2(3) . . ?
O10 C50 C49 114.3(3) . . ?
O10 C50 C51 125.5(3) . . ?
C50 C51 H51 120.8 . . ?
C50 C51 C52 118.4(3) . . ?
C52 C51 H51 120.8 . . ?
C47 C52 H52 117.9 . . ?
C51 C52 C47 124.1(3) . . ?
C51 C52 H52 117.9 . . ?
H53A C53 H53B 108.6 . . ?
C54 C53 H53A 110.4 . . ?
C54 C53 H53B 110.4 . . ?
O3 C53 H53A 110.4 . . ?
O3 C53 H53B 110.4 . . ?
O3 C53 C54 106.8(3) . . ?
C53 C54 H54A 109.5 . . ?
C53 C54 H54B 109.5 . . ?
C53 C54 H54C 109.5 . . ?
H54A C54 H54B 109.5 . . ?
H54A C54 H54C 109.5 . . ?
H54B C54 H54C 109.5 . . ?
H55A C55 H55B 108.6 . . ?
C56 C55 H55A 110.4 . . ?
C56 C55 H55B 110.4 . . ?
O4 C55 H55A 110.4 . . ?
O4 C55 H55B 110.4 . . ?
O4 C55 C56 106.7(3) . . ?
C55 C56 H56A 109.5 . . ?
C55 C56 H56B 109.5 . . ?
C55 C56 H56C 109.5 . . ?
H56A C56 H56B 109.5 . . ?
H56A C56 H56C 109.5 . . ?
H56B C56 H56C 109.5 . . ?
H57A C57 H57B 108.7 . . ?
C58 C57 H57A 110.5 . . ?
C58 C57 H57B 110.5 . . ?
O5 C57 H57A 110.5 . . ?
O5 C57 H57B 110.5 . . ?
O5 C57 C58 106.1(3) . . ?
C57 C58 H58A 109.5 . . ?
C57 C58 H58B 109.5 . . ?
C57 C58 H58C 109.5 . . ?
H58A C58 H58B 109.5 . . ?
H58A C58 H58C 109.5 . . ?
H58B C58 H58C 109.5 . . ?
H59A C59 H59B 108.5 . . ?
C60 C59 H59A 110.2 . . ?
C60 C59 H59B 110.2 . . ?
O6 C59 H59A 110.2 . . ?
O6 C59 H59B 110.2 . . ?
O6 C59 C60 107.5(3) . . ?
C59 C60 H60A 109.5 . . ?
C59 C60 H60B 109.5 . . ?
C59 C60 H60C 109.5 . . ?
H60A C60 H60B 109.5 . . ?
H60A C60 H60C 109.5 . . ?
H60B C60 H60C 109.5 . . ?
H61A C61 H61B 108.6 . . ?
C62 C61 H61A 110.4 . . ?
C62 C61 H61B 110.4 . . ?
O7 C61 H61A 110.4 . . ?
O7 C61 H61B 110.4 . . ?
O7 C61 C62 106.8(3) . . ?
C61 C62 H62A 109.5 . . ?
C61 C62 H62B 109.5 . . ?
C61 C62 H62C 109.5 . . ?
H62A C62 H62B 109.5 . . ?
H62A C62 H62C 109.5 . . ?
H62B C62 H62C 109.5 . . ?
H63A C63 H63B 108.7 . . ?
C64 C63 H63A 110.5 . . ?
C64 C63 H63B 110.5 . . ?
O8 C63 H63A 110.5 . . ?
O8 C63 H63B 110.5 . . ?
O8 C63 C64 106.0(3) . . ?
C63 C64 H64A 109.5 . . ?
C63 C64 H64B 109.5 . . ?
C63 C64 H64C 109.5 . . ?
H64A C64 H64B 109.5 . . ?
H64A C64 H64C 109.5 . . ?
H64B C64 H64C 109.5 . . ?
H65A C65 H65B 108.6 . . ?
C66 C65 H65A 110.4 . . ?
C66 C65 H65B 110.4 . . ?
O9 C65 H65A 110.4 . . ?
O9 C65 H65B 110.4 . . ?
O9 C65 C66 106.6(3) . . ?
C65 C66 H66A 109.5 . . ?
C65 C66 H66B 109.5 . . ?
C65 C66 H66C 109.5 . . ?
H66A C66 H66B 109.5 . . ?
H66A C66 H66C 109.5 . . ?
H66B C66 H66C 109.5 . . ?
H67A C67 H67B 108.5 . . ?
C68 C67 H67A 110.3 . . ?
C68 C67 H67B 110.3 . . ?
O10 C67 H67A 110.3 . . ?
O10 C67 H67B 110.3 . . ?
O10 C67 C68 107.1(3) . . ?
C67 C68 H68A 109.5 . . ?
C67 C68 H68B 109.5 . . ?
C67 C68 H68C 109.5 . . ?
H68A C68 H68B 109.5 . . ?
H68A C68 H68C 109.5 . . ?
H68B C68 H68C 109.5 . . ?
C30 O3 C53 120.1(2) . . ?
C32 O4 C55 117.2(3) . . ?
C36 O5 C57 119.1(3) . . ?
C38 O6 C59 117.5(3) . . ?
C42 O7 C61 118.7(2) . . ?
C44 O8 C63 118.2(3) . . ?
C48 O9 C65 118.8(2) . . ?
C50 O10 C67 117.9(3) . . ?
C70 C69 C77 107.7(2) . . ?
C76 C69 C70 110.2(2) . . ?
C76 C69 C77 107.8(2) . . ?
C76 C69 C79 111.3(2) . . ?
C79 C69 C70 109.3(2) . . ?
C79 C69 C77 110.4(2) . . ?
C69 C70 H70A 109.5 . . ?
C69 C70 H70B 109.5 . . ?
H70A C70 H70B 108.1 . . ?
C71 C70 C69 110.7(2) . . ?
C71 C70 H70A 109.5 . . ?
C71 C70 H70B 109.5 . . ?
C70 C71 C78 107.7(2) . . ?
C72 C71 C70 110.4(2) . . ?
C72 C71 C78 107.1(2) . . ?
C72 C71 C85 110.1(2) . . ?
C85 C71 C70 109.9(2) . . ?
C85 C71 C78 111.6(2) . . ?
C71 C72 H72A 109.3 . . ?
C71 C72 H72B 109.3 . . ?
C71 C72 C73 111.4(2) . . ?
H72A C72 H72B 108.0 . . ?
C73 C72 H72A 109.3 . . ?
C73 C72 H72B 109.3 . . ?
C72 C73 C74 109.5(2) . . ?
C72 C73 C91 109.8(2) . . ?
C77 C73 C72 107.6(2) . . ?
C77 C73 C74 107.9(2) . . ?
C77 C73 C91 111.2(2) . . ?
C91 C73 C74 110.7(2) . . ?
C73 C74 H74A 109.5 . . ?
C73 C74 H74B 109.5 . . ?
H74A C74 H74B 108.1 . . ?
C75 C74 C73 110.5(2) . . ?
C75 C74 H74A 109.5 . . ?
C75 C74 H74B 109.5 . . ?
C74 C75 C76 109.9(2) . . ?
C74 C75 C78 108.0(2) . . ?
C74 C75 C97 108.6(2) . . ?
C78 C75 C76 108.2(2) . . ?
C97 C75 C76 111.4(2) . . ?
C97 C75 C78 110.7(2) . . ?
C69 C76 C75 110.2(2) . . ?
C69 C76 H76A 109.6 . . ?
C69 C76 H76B 109.6 . . ?
C75 C76 H76A 109.6 . . ?
C75 C76 H76B 109.6 . . ?
H76A C76 H76B 108.1 . . ?
C69 C77 H77A 109.0 . . ?
C69 C77 H77B 109.0 . . ?
C73 C77 C69 113.1(2) . . ?
C73 C77 H77A 109.0 . . ?
C73 C77 H77B 109.0 . . ?
H77A C77 H77B 107.8 . . ?
C71 C78 H78A 109.1 . . ?
C71 C78 H78B 109.1 . . ?
C75 C78 C71 112.3(2) . . ?
C75 C78 H78A 109.1 . . ?
C75 C78 H78B 109.1 . . ?
H78A C78 H78B 107.9 . . ?
C80 C79 C69 121.8(2) . . ?
C84 C79 C69 122.5(2) . . ?
C84 C79 C80 115.7(3) . . ?
C81 C80 C79 121.6(3) . . ?
O11 C80 C79 116.8(2) . . ?
O11 C80 C81 121.6(3) . . ?
C80 C81 H81 120.0 . . ?
C80 C81 C82 120.1(3) . . ?
C82 C81 H81 120.0 . . ?
C83 C82 C81 120.2(3) . . ?
C83 C82 O12 124.7(3) . . ?
O12 C82 C81 115.0(3) . . ?
C82 C83 H83 120.8 . . ?
C82 C83 C84 118.4(3) . . ?
C84 C83 H83 120.8 . . ?
C79 C84 C83 124.0(3) . . ?
C79 C84 H84 118.0 . . ?
C83 C84 H84 118.0 . . ?
C86 C85 C71 121.3(2) . . ?
C90 C85 C71 123.0(3) . . ?
C90 C85 C86 115.7(3) . . ?
C87 C86 C85 121.2(3) . . ?
O13 C86 C85 117.5(3) . . ?
O13 C86 C87 121.3(3) . . ?
C86 C87 H87 119.5 . . ?
C88 C87 C86 121.1(3) . . ?
C88 C87 H87 119.5 . . ?
C87 C88 C89 119.8(3) . . ?
O14 C88 C87 114.6(3) . . ?
O14 C88 C89 125.6(3) . . ?
C88 C89 H89 120.8 . . ?
C88 C89 C90 118.4(3) . . ?
C90 C89 H89 120.8 . . ?
C85 C90 C89 123.9(3) . . ?
C85 C90 H90 118.1 . . ?
C89 C90 H90 118.1 . . ?
C92 C91 C73 122.6(2) . . ?
C96 C91 C73 121.8(2) . . ?
C96 C91 C92 115.6(3) . . ?
C93 C92 C91 121.3(3) . . ?
O15 C92 C91 117.3(2) . . ?
O15 C92 C93 121.4(3) . . ?
C92 C93 H93 119.6 . . ?
C92 C93 C94 120.8(3) . . ?
C94 C93 H93 119.6 . . ?
C95 C94 C93 120.2(3) . . ?
O16 C94 C93 114.2(3) . . ?
O16 C94 C95 125.6(3) . . ?
C94 C95 H95 121.1 . . ?
C94 C95 C96 117.7(3) . . ?
C96 C95 H95 121.1 . . ?
C91 C96 C95 124.3(3) . . ?
C91 C96 H96 117.9 . . ?
C95 C96 H96 117.9 . . ?
C98 C97 C75 122.3(3) . . ?
C102 C97 C75 122.1(3) . . ?
C102 C97 C98 115.6(3) . . ?
C99 C98 C97 120.8(3) . . ?
O17 C98 C97 117.5(3) . . ?
O17 C98 C99 121.6(3) . . ?
C98 C99 H99 119.5 . . ?
C100 C99 C98 121.1(3) . . ?
C100 C99 H99 119.5 . . ?
C101 C100 C99 119.4(3) . . ?
C101 C100 O18 125.1(3) . . ?
O18 C100 C99 115.5(3) . . ?
C100 C101 H101 120.5 . . ?
C100 C101 C102 119.0(3) . . ?
C102 C101 H101 120.5 . . ?
C97 C102 C101 124.1(3) . . ?
C97 C102 H102 118.0 . . ?
C101 C102 H102 118.0 . . ?
H10A C103 H10B 108.6 . . ?
C104 C103 H10A 110.4 . . ?
C104 C103 H10B 110.4 . . ?
O11 C103 H10A 110.4 . . ?
O11 C103 H10B 110.4 . . ?
O11 C103 C104 106.5(3) . . ?
C103 C104 H10C 109.5 . . ?
C103 C104 H10D 109.5 . . ?
C103 C104 H10E 109.5 . . ?
H10C C104 H10D 109.5 . . ?
H10C C104 H10E 109.5 . . ?
H10D C104 H10E 109.5 . . ?
H10F C105 H10G 108.6 . . ?
C106 C105 H10F 110.3 . . ?
C106 C105 H10G 110.3 . . ?
O12 C105 H10F 110.3 . . ?
O12 C105 H10G 110.3 . . ?
O12 C105 C106 107.0(3) . . ?
C105 C106 H10H 109.5 . . ?
C105 C106 H10I 109.5 . . ?
C105 C106 H10J 109.5 . . ?
H10H C106 H10I 109.5 . . ?
H10H C106 H10J 109.5 . . ?
H10I C106 H10J 109.5 . . ?
H10K C107 H10L 108.6 . . ?
C108 C107 H10K 110.4 . . ?
C108 C107 H10L 110.4 . . ?
O13 C107 H10K 110.4 . . ?
O13 C107 H10L 110.4 . . ?
O13 C107 C108 106.7(3) . . ?
C107 C108 H10M 109.5 . . ?
C107 C108 H10N 109.5 . . ?
C107 C108 H10O 109.5 . . ?
H10M C108 H10N 109.5 . . ?
H10M C108 H10O 109.5 . . ?
H10N C108 H10O 109.5 . . ?
H10P C109 H10Q 108.5 . . ?
C110 C109 H10P 110.2 . . ?
C110 C109 H10Q 110.2 . . ?
O14 C109 H10P 110.2 . . ?
O14 C109 H10Q 110.2 . . ?
O14 C109 C110 107.4(3) . . ?
C109 C110 H11A 109.5 . . ?
C109 C110 H11B 109.5 . . ?
C109 C110 H11C 109.5 . . ?
H11A C110 H11B 109.5 . . ?
H11A C110 H11C 109.5 . . ?
H11B C110 H11C 109.5 . . ?
H11D C111 H11E 108.3 . . ?
C112 C111 H11D 109.9 . . ?
C112 C111 H11E 109.9 . . ?
O15 C111 H11D 109.9 . . ?
O15 C111 H11E 109.9 . . ?
O15 C111 C112 109.0(3) . . ?
C111 C112 H11F 109.5 . . ?
C111 C112 H11G 109.5 . . ?
C111 C112 H11H 109.5 . . ?
H11F C112 H11G 109.5 . . ?
H11F C112 H11H 109.5 . . ?
H11G C112 H11H 109.5 . . ?
H11I C113 H11J 108.6 . . ?
C114 C113 H11I 110.4 . . ?
C114 C113 H11J 110.4 . . ?
O16 C113 H11I 110.4 . . ?
O16 C113 H11J 110.4 . . ?
O16 C113 C114 106.5(3) . . ?
C113 C114 H11K 109.5 . . ?
C113 C114 H11L 109.5 . . ?
C113 C114 H11M 109.5 . . ?
H11K C114 H11L 109.5 . . ?
H11K C114 H11M 109.5 . . ?
H11L C114 H11M 109.5 . . ?
H11N C115 H11O 108.7 . . ?
C116 C115 H11N 110.5 . . ?
C116 C115 H11O 110.5 . . ?
O17 C115 H11N 110.5 . . ?
O17 C115 H11O 110.5 . . ?
O17 C115 C116 106.2(3) . . ?
C115 C116 H11P 109.5 . . ?
C115 C116 H11Q 109.5 . . ?
C115 C116 H11R 109.5 . . ?
H11P C116 H11Q 109.5 . . ?
H11P C116 H11R 109.5 . . ?
H11Q C116 H11R 109.5 . . ?
H11S C117 H11T 108.4 . . ?
C118 C117 H11S 110.0 . . ?
C118 C117 H11T 110.0 . . ?
O18 C117 H11S 110.0 . . ?
O18 C117 H11T 110.0 . . ?
O18 C117 C118 108.3(3) . . ?
C117 C118 H11U 109.5 . . ?
C117 C118 H11V 109.5 . . ?
C117 C118 H11W 109.5 . . ?
H11U C118 H11V 109.5 . . ?
H11U C118 H11W 109.5 . . ?
H11V C118 H11W 109.5 . . ?
C80 O11 C103 120.0(2) . . ?
C82 O12 C105 117.1(2) . . ?
C86 O13 C107 118.5(2) . . ?
C88 O14 C109 118.6(3) . . ?
C92 O15 C111 118.4(2) . . ?
C94 O16 C113 118.8(3) . . ?
C98 O17 C115 119.2(3) . . ?
C100 O18 C117 117.3(3) . . ?

loop_
_geom_bond_atom_site_label_1
_geom_bond_atom_site_label_2
_geom_bond_distance
_geom_bond_site_symmetry_2
_geom_bond_publ_flag
C1 H1A 0.9600 . ?
C1 H1B 0.9600 . ?
C1 H1C 0.9600 . ?
C1 C2 1.544(7) . ?
C2 H2A 0.9700 . ?
C2 H2B 0.9700 . ?
C2 C3 1.495(6) . ?
C3 H3 0.9800 . ?
C3 C4 1.497(5) . ?
C3 O1 1.436(5) . ?
C4 C9 1.3900 . ?
C4 C5 1.3900 . ?
C9 H9 0.9300 . ?
C9 C8 1.3900 . ?
C8 H8 0.9300 . ?
C8 C7 1.3900 . ?
C7 H7 0.9300 . ?
C7 C6 1.3900 . ?
C6 H6 0.9300 . ?
C6 C5 1.3900 . ?
C5 H5 0.9300 . ?
O1 H1 0.8200 . ?
C10 H10R 0.9600 . ?
C10 H10S 0.9600 . ?
C10 H10T 0.9600 . ?
C10 C11 1.504(6) . ?
C11 H11X 0.9700 . ?
C11 H11Y 0.9700 . ?
C11 C12 1.535(5) . ?
C12 H12 0.9800 . ?
C12 C13 1.507(4) . ?
C12 O2 1.430(4) . ?
C13 C14 1.3900 . ?
C13 C18 1.3900 . ?
C14 H14 0.9300 . ?
C14 C15 1.3900 . ?
C15 H15 0.9300 . ?
C15 C16 1.3900 . ?
C16 H16 0.9300 . ?
C16 C17 1.3900 . ?
C17 H17 0.9300 . ?
C17 C18 1.3900 . ?
C18 H18 0.9300 . ?
O2 H2 0.8200 . ?
C19 C20 1.552(4) . ?
C19 C26 1.533(4) . ?
C19 C27 1.544(4) . ?
C19 C29 1.535(4) . ?
C20 H20A 0.9700 . ?
C20 H20B 0.9700 . ?
C20 C21 1.541(4) . ?
C21 C22 1.546(4) . ?
C21 C28 1.549(4) . ?
C21 C35 1.532(4) . ?
C22 H22A 0.9700 . ?
C22 H22B 0.9700 . ?
C22 C23 1.537(4) . ?
C23 C24 1.547(4) . ?
C23 C27 1.540(3) . ?
C23 C41 1.535(4) . ?
C24 H24A 0.9700 . ?
C24 H24B 0.9700 . ?
C24 C25 1.545(4) . ?
C25 C26 1.547(4) . ?
C25 C28 1.534(4) . ?
C25 C47 1.538(4) . ?
C26 H26A 0.9700 . ?
C26 H26B 0.9700 . ?
C27 H27A 0.9700 . ?
C27 H27B 0.9700 . ?
C28 H28A 0.9700 . ?
C28 H28B 0.9700 . ?
C29 C30 1.428(4) . ?
C29 C34 1.382(4) . ?
C30 C31 1.386(4) . ?
C30 O3 1.362(4) . ?
C31 H31 0.9300 . ?
C31 C32 1.390(4) . ?
C32 C33 1.389(5) . ?
C32 O4 1.379(4) . ?
C33 H33 0.9300 . ?
C33 C34 1.399(4) . ?
C34 H34 0.9300 . ?
C35 C36 1.414(5) . ?
C35 C40 1.398(4) . ?
C36 C37 1.389(5) . ?
C36 O5 1.372(4) . ?
C37 H37 0.9300 . ?
C37 C38 1.391(5) . ?
C38 C39 1.369(5) . ?
C38 O6 1.378(4) . ?
C39 H39 0.9300 . ?
C39 C40 1.399(5) . ?
C40 H40 0.9300 . ?
C41 C42 1.425(4) . ?
C41 C46 1.390(4) . ?
C42 C43 1.391(4) . ?
C42 O7 1.362(4) . ?
C43 H43 0.9300 . ?
C43 C44 1.393(4) . ?
C44 C45 1.379(5) . ?
C44 O8 1.370(4) . ?
C45 H45 0.9300 . ?
C45 C46 1.396(4) . ?
C46 H46 0.9300 . ?
C47 C48 1.422(4) . ?
C47 C52 1.399(4) . ?
C48 C49 1.381(4) . ?
C48 O9 1.369(3) . ?
C49 H49 0.9300 . ?
C49 C50 1.404(4) . ?
C50 C51 1.379(5) . ?
C50 O10 1.376(4) . ?
C51 H51 0.9300 . ?
C51 C52 1.395(4) . ?
C52 H52 0.9300 . ?
C53 H53A 0.9700 . ?
C53 H53B 0.9700 . ?
C53 C54 1.500(5) . ?
C53 O3 1.429(4) . ?
C54 H54A 0.9600 . ?
C54 H54B 0.9600 . ?
C54 H54C 0.9600 . ?
C55 H55A 0.9700 . ?
C55 H55B 0.9700 . ?
C55 C56 1.510(5) . ?
C55 O4 1.430(4) . ?
C56 H56A 0.9600 . ?
C56 H56B 0.9600 . ?
C56 H56C 0.9600 . ?
C57 H57A 0.9700 . ?
C57 H57B 0.9700 . ?
C57 C58 1.503(5) . ?
C57 O5 1.431(4) . ?
C58 H58A 0.9600 . ?
C58 H58B 0.9600 . ?
C58 H58C 0.9600 . ?
C59 H59A 0.9700 . ?
C59 H59B 0.9700 . ?
C59 C60 1.495(6) . ?
C59 O6 1.431(4) . ?
C60 H60A 0.9600 . ?
C60 H60B 0.9600 . ?
C60 H60C 0.9600 . ?
C61 H61A 0.9700 . ?
C61 H61B 0.9700 . ?
C61 C62 1.501(5) . ?
C61 O7 1.440(4) . ?
C62 H62A 0.9600 . ?
C62 H62B 0.9600 . ?
C62 H62C 0.9600 . ?
C63 H63A 0.9700 . ?
C63 H63B 0.9700 . ?
C63 C64 1.520(5) . ?
C63 O8 1.431(4) . ?
C64 H64A 0.9600 . ?
C64 H64B 0.9600 . ?
C64 H64C 0.9600 . ?
C65 H65A 0.9700 . ?
C65 H65B 0.9700 . ?
C65 C66 1.507(4) . ?
C65 O9 1.423(4) . ?
C66 H66A 0.9600 . ?
C66 H66B 0.9600 . ?
C66 H66C 0.9600 . ?
C67 H67A 0.9700 . ?
C67 H67B 0.9700 . ?
C67 C68 1.502(6) . ?
C67 O10 1.419(4) . ?
C68 H68A 0.9600 . ?
C68 H68B 0.9600 . ?
C68 H68C 0.9600 . ?
C69 C70 1.542(4) . ?
C69 C76 1.539(4) . ?
C69 C77 1.546(4) . ?
C69 C79 1.541(4) . ?
C70 H70A 0.9700 . ?
C70 H70B 0.9700 . ?
C70 C71 1.540(4) . ?
C71 C72 1.539(4) . ?
C71 C78 1.549(4) . ?
C71 C85 1.540(4) . ?
C72 H72A 0.9700 . ?
C72 H72B 0.9700 . ?
C72 C73 1.539(4) . ?
C73 C74 1.543(4) . ?
C73 C77 1.537(4) . ?
C73 C91 1.543(4) . ?
C74 H74A 0.9700 . ?
C74 H74B 0.9700 . ?
C74 C75 1.541(4) . ?
C75 C76 1.550(4) . ?
C75 C78 1.549(4) . ?
C75 C97 1.548(4) . ?
C76 H76A 0.9700 . ?
C76 H76B 0.9700 . ?
C77 H77A 0.9700 . ?
C77 H77B 0.9700 . ?
C78 H78A 0.9700 . ?
C78 H78B 0.9700 . ?
C79 C80 1.412(4) . ?
C79 C84 1.390(4) . ?
C80 C81 1.390(4) . ?
C80 O11 1.370(3) . ?
C81 H81 0.9300 . ?
C81 C82 1.398(4) . ?
C82 C83 1.374(4) . ?
C82 O12 1.377(3) . ?
C83 H83 0.9300 . ?
C83 C84 1.399(4) . ?
C84 H84 0.9300 . ?
C85 C86 1.422(4) . ?
C85 C90 1.383(4) . ?
C86 C87 1.390(4) . ?
C86 O13 1.366(3) . ?
C87 H87 0.9300 . ?
C87 C88 1.378(4) . ?
C88 C89 1.388(5) . ?
C88 O14 1.367(4) . ?
C89 H89 0.9300 . ?
C89 C90 1.408(4) . ?
C90 H90 0.9300 . ?
C91 C92 1.415(4) . ?
C91 C96 1.388(4) . ?
C92 C93 1.381(4) . ?
C92 O15 1.376(3) . ?
C93 H93 0.9300 . ?
C93 C94 1.392(4) . ?
C94 C95 1.379(4) . ?
C94 O16 1.375(4) . ?
C95 H95 0.9300 . ?
C95 C96 1.404(4) . ?
C96 H96 0.9300 . ?
C97 C98 1.422(5) . ?
C97 C102 1.378(4) . ?
C98 C99 1.392(5) . ?
C98 O17 1.358(4) . ?
C99 H99 0.9300 . ?
C99 C100 1.386(5) . ?
C100 C101 1.374(5) . ?
C100 O18 1.375(4) . ?
C101 H101 0.9300 . ?
C101 C102 1.399(5) . ?
C102 H102 0.9300 . ?
C103 H10A 0.9700 . ?
C103 H10B 0.9700 . ?
C103 C104 1.503(5) . ?
C103 O11 1.425(4) . ?
C104 H10C 0.9600 . ?
C104 H10D 0.9600 . ?
C104 H10E 0.9600 . ?
C105 H10F 0.9700 . ?
C105 H10G 0.9700 . ?
C105 C106 1.506(4) . ?
C105 O12 1.445(4) . ?
C106 H10H 0.9600 . ?
C106 H10I 0.9600 . ?
C106 H10J 0.9600 . ?
C107 H10K 0.9700 . ?
C107 H10L 0.9700 . ?
C107 C108 1.493(4) . ?
C107 O13 1.437(4) . ?
C108 H10M 0.9600 . ?
C108 H10N 0.9600 . ?
C108 H10O 0.9600 . ?
C109 H10P 0.9700 . ?
C109 H10Q 0.9700 . ?
C109 C110 1.515(5) . ?
C109 O14 1.422(4) . ?
C110 H11A 0.9600 . ?
C110 H11B 0.9600 . ?
C110 H11C 0.9600 . ?
C111 H11D 0.9700 . ?
C111 H11E 0.9700 . ?
C111 C112 1.443(6) . ?
C111 O15 1.426(4) . ?
C112 H11F 0.9600 . ?
C112 H11G 0.9600 . ?
C112 H11H 0.9600 . ?
C113 H11I 0.9700 . ?
C113 H11J 0.9700 . ?
C113 C114 1.507(5) . ?
C113 O16 1.426(4) . ?
C114 H11K 0.9600 . ?
C114 H11L 0.9600 . ?
C114 H11M 0.9600 . ?
C115 H11N 0.9700 . ?
C115 H11O 0.9700 . ?
C115 C116 1.512(5) . ?
C115 O17 1.430(4) . ?
C116 H11P 0.9600 . ?
C116 H11Q 0.9600 . ?
C116 H11R 0.9600 . ?
C117 H11S 0.9700 . ?
C117 H11T 0.9700 . ?
C117 C118 1.516(6) . ?
C117 O18 1.423(4) . ?
C118 H11U 0.9600 . ?
C118 H11V 0.9600 . ?
C118 H11W 0.9600 . ?

loop_
_geom_hbond_atom_site_label_D
_geom_hbond_atom_site_label_H
_geom_hbond_atom_site_label_A
_geom_hbond_distance_DH
_geom_hbond_distance_HA
_geom_hbond_distance_DA
_geom_hbond_angle_DHA
_geom_hbond_site_symmetry_A
O1 H1 O4 0.82 2.34 3.034(4) 142.5 .
O2 H2 O12 0.82 2.12 2.931(4) 170.5 .

loop_
_geom_torsion_atom_site_label_1
_geom_torsion_atom_site_label_2
_geom_torsion_atom_site_label_3
_geom_torsion_atom_site_label_4
_geom_torsion
_geom_torsion_site_symmetry_1
_geom_torsion_site_symmetry_2
_geom_torsion_site_symmetry_3
_geom_torsion_site_symmetry_4
_geom_torsion_publ_flag
C1 C2 C3 C4 177.1(4) . . . . ?
C1 C2 C3 O1 -55.7(5) . . . . ?
C2 C3 C4 C9 -36.0(4) . . . . ?
C2 C3 C4 C5 149.9(3) . . . . ?
C3 C4 C9 C8 -174.1(3) . . . . ?
C3 C4 C5 C6 174.2(3) . . . . ?
C4 C9 C8 C7 0.0 . . . . ?
C9 C4 C5 C6 0.0 . . . . ?
C9 C8 C7 C6 0.0 . . . . ?
C8 C7 C6 C5 0.0 . . . . ?
C7 C6 C5 C4 0.0 . . . . ?
C5 C4 C9 C8 0.0 . . . . ?
O1 C3 C4 C9 -162.2(3) . . . . ?
O1 C3 C4 C5 23.6(4) . . . . ?
C10 C11 C12 C13 171.3(3) . . . . ?
C10 C11 C12 O2 -64.9(3) . . . . ?
C11 C12 C13 C14 -72.0(3) . . . . ?
C11 C12 C13 C18 104.7(2) . . . . ?
C12 C13 C14 C15 176.7(3) . . . . ?
C12 C13 C18 C17 -176.7(3) . . . . ?
C13 C14 C15 C16 0.0 . . . . ?
C14 C13 C18 C17 0.0 . . . . ?
C14 C15 C16 C17 0.0 . . . . ?
C15 C16 C17 C18 0.0 . . . . ?
C16 C17 C18 C13 0.0 . . . . ?
C18 C13 C14 C15 0.0 . . . . ?
O2 C12 C13 C14 168.9(2) . . . . ?
O2 C12 C13 C18 -14.4(3) . . . . ?
C19 C20 C21 C22 58.9(3) . . . . ?
C19 C20 C21 C28 -57.8(3) . . . . ?
C19 C20 C21 C35 -179.7(2) . . . . ?
C19 C29 C30 C31 -177.4(3) . . . . ?
C19 C29 C30 O3 2.8(4) . . . . ?
C19 C29 C34 C33 177.8(3) . . . . ?
C20 C19 C26 C25 -60.1(3) . . . . ?
C20 C19 C27 C23 58.5(3) . . . . ?
C20 C19 C29 C30 -59.6(4) . . . . ?
C20 C19 C29 C34 122.0(3) . . . . ?
C20 C21 C22 C23 -59.3(3) . . . . ?
C20 C21 C28 C25 58.8(3) . . . . ?
C20 C21 C35 C36 -58.0(4) . . . . ?
C20 C21 C35 C40 125.6(3) . . . . ?
C21 C22 C23 C24 -58.9(3) . . . . ?
C21 C22 C23 C27 57.9(3) . . . . ?
C21 C22 C23 C41 -179.7(2) . . . . ?
C21 C35 C36 C37 -178.2(3) . . . . ?
C21 C35 C36 O5 2.4(5) . . . . ?
C21 C35 C40 C39 177.4(3) . . . . ?
C22 C21 C28 C25 -59.3(3) . . . . ?
C22 C21 C35 C36 63.4(4) . . . . ?
C22 C21 C35 C40 -113.1(3) . . . . ?
C22 C23 C24 C25 58.9(3) . . . . ?
C22 C23 C27 C19 -58.8(3) . . . . ?
C22 C23 C41 C42 58.9(4) . . . . ?
C22 C23 C41 C46 -123.9(3) . . . . ?
C23 C24 C25 C26 59.1(3) . . . . ?
C23 C24 C25 C28 -58.1(3) . . . . ?
C23 C24 C25 C47 179.3(2) . . . . ?
C23 C41 C42 C43 175.3(3) . . . . ?
C23 C41 C42 O7 -3.6(4) . . . . ?
C23 C41 C46 C45 -175.4(3) . . . . ?
C24 C23 C27 C19 59.8(3) . . . . ?
C24 C23 C41 C42 -62.7(4) . . . . ?
C24 C23 C41 C46 114.5(3) . . . . ?
C24 C25 C26 C19 -58.4(3) . . . . ?
C24 C25 C28 C21 59.7(3) . . . . ?
C24 C25 C47 C48 -63.8(3) . . . . ?
C24 C25 C47 C52 117.2(3) . . . . ?
C25 C47 C48 C49 -176.3(3) . . . . ?
C25 C47 C48 O9 4.3(4) . . . . ?
C25 C47 C52 C51 176.3(3) . . . . ?
C26 C19 C20 C21 59.8(3) . . . . ?
C26 C19 C27 C23 -59.5(3) . . . . ?
C26 C19 C29 C30 61.6(4) . . . . ?
C26 C19 C29 C34 -116.8(3) . . . . ?
C26 C25 C28 C21 -59.0(3) . . . . ?
C26 C25 C47 C48 56.9(3) . . . . ?
C26 C25 C47 C52 -122.1(3) . . . . ?
C27 C19 C20 C21 -57.6(3) . . . . ?
C27 C19 C26 C25 57.1(3) . . . . ?
C27 C19 C29 C30 -179.6(3) . . . . ?
C27 C19 C29 C34 1.9(4) . . . . ?
C27 C23 C24 C25 -58.5(3) . . . . ?
C27 C23 C41 C42 179.6(3) . . . . ?
C27 C23 C41 C46 -3.2(4) . . . . ?
C28 C21 C22 C23 57.6(3) . . . . ?
C28 C21 C35 C36 -177.9(3) . . . . ?
C28 C21 C35 C40 5.7(4) . . . . ?
C28 C25 C26 C19 58.9(3) . . . . ?
C28 C25 C47 C48 176.3(2) . . . . ?
C28 C25 C47 C52 -2.7(4) . . . . ?
C29 C19 C20 C21 -178.8(2) . . . . ?
C29 C19 C26 C25 177.0(2) . . . . ?
C29 C19 C27 C23 -179.1(2) . . . . ?
C29 C30 C31 C32 -1.1(5) . . . . ?
C29 C30 O3 C53 175.6(3) . . . . ?
C30 C29 C34 C33 -0.8(5) . . . . ?
C30 C31 C32 C33 0.7(5) . . . . ?
C30 C31 C32 O4 -178.0(3) . . . . ?
C31 C30 O3 C53 -4.2(5) . . . . ?
C31 C32 C33 C34 -0.4(5) . . . . ?
C31 C32 O4 C55 -173.3(3) . . . . ?
C32 C33 C34 C29 0.4(5) . . . . ?
C33 C32 O4 C55 8.1(5) . . . . ?
C34 C29 C30 C31 1.1(5) . . . . ?
C34 C29 C30 O3 -178.7(3) . . . . ?
C35 C21 C22 C23 178.5(2) . . . . ?
C35 C21 C28 C25 -179.3(2) . . . . ?
C35 C36 C37 C38 2.2(6) . . . . ?
C35 C36 O5 C57 171.7(3) . . . . ?
C36 C35 C40 C39 0.7(5) . . . . ?
C36 C37 C38 C39 -1.9(6) . . . . ?
C36 C37 C38 O6 178.0(4) . . . . ?
C37 C36 O5 C57 -7.8(6) . . . . ?
C37 C38 C39 C40 1.0(5) . . . . ?
C37 C38 O6 C59 -174.5(3) . . . . ?
C38 C39 C40 C35 -0.5(5) . . . . ?
C39 C38 O6 C59 5.4(6) . . . . ?
C40 C35 C36 C37 -1.5(5) . . . . ?
C40 C35 C36 O5 179.1(3) . . . . ?
C41 C23 C24 C25 -178.5(2) . . . . ?
C41 C23 C27 C19 178.4(2) . . . . ?
C41 C42 C43 C44 0.9(5) . . . . ?
C41 C42 O7 C61 174.8(3) . . . . ?
C42 C41 C46 C45 1.9(5) . . . . ?
C42 C43 C44 C45 0.6(5) . . . . ?
C42 C43 C44 O8 -177.8(3) . . . . ?
C43 C42 O7 C61 -4.1(5) . . . . ?
C43 C44 C45 C46 -0.8(5) . . . . ?
C43 C44 O8 C63 -177.3(3) . . . . ?
C44 C45 C46 C41 -0.5(5) . . . . ?
C45 C44 O8 C63 4.4(5) . . . . ?
C46 C41 C42 C43 -2.1(5) . . . . ?
C46 C41 C42 O7 179.0(3) . . . . ?
C47 C25 C26 C19 -178.9(2) . . . . ?
C47 C25 C28 C21 -179.2(2) . . . . ?
C47 C48 C49 C50 -1.0(5) . . . . ?
C47 C48 O9 C65 -165.4(3) . . . . ?
C48 C47 C52 C51 -2.8(4) . . . . ?
C48 C49 C50 C51 -1.0(5) . . . . ?
C48 C49 C50 O10 179.0(3) . . . . ?
C49 C48 O9 C65 15.2(4) . . . . ?
C49 C50 C51 C52 1.0(4) . . . . ?
C49 C50 O10 C67 173.7(3) . . . . ?
C50 C51 C52 C47 0.9(4) . . . . ?
C51 C50 O10 C67 -6.4(5) . . . . ?
C52 C47 C48 C49 2.8(4) . . . . ?
C52 C47 C48 O9 -176.6(2) . . . . ?
C54 C53 O3 C30 -166.9(3) . . . . ?
C56 C55 O4 C32 179.8(3) . . . . ?
C58 C57 O5 C36 -171.3(3) . . . . ?
C60 C59 O6 C38 173.2(4) . . . . ?
C62 C61 O7 C42 177.2(3) . . . . ?
C64 C63 O8 C44 176.7(4) . . . . ?
C66 C65 O9 C48 175.0(2) . . . . ?
C68 C67 O10 C50 -177.6(3) . . . . ?
O3 C30 C31 C32 178.6(3) . . . . ?
O4 C32 C33 C34 178.2(3) . . . . ?
O5 C36 C37 C38 -178.4(4) . . . . ?
O6 C38 C39 C40 -178.9(3) . . . . ?
O7 C42 C43 C44 179.8(3) . . . . ?
O8 C44 C45 C46 177.3(3) . . . . ?
O9 C48 C49 C50 178.4(3) . . . . ?
O10 C50 C51 C52 -178.9(3) . . . . ?
C69 C70 C71 C72 58.2(3) . . . . ?
C69 C70 C71 C78 -58.4(3) . . . . ?
C69 C70 C71 C85 179.8(2) . . . . ?
C69 C79 C80 C81 178.1(3) . . . . ?
C69 C79 C80 O11 -3.2(4) . . . . ?
C69 C79 C84 C83 -179.1(3) . . . . ?
C70 C69 C76 C75 -59.2(3) . . . . ?
C70 C69 C77 C73 59.7(3) . . . . ?
C70 C69 C79 C80 -61.0(4) . . . . ?
C70 C69 C79 C84 116.8(3) . . . . ?
C70 C71 C72 C73 -58.2(3) . . . . ?
C70 C71 C78 C75 59.3(3) . . . . ?
C70 C71 C85 C86 -58.5(3) . . . . ?
C70 C71 C85 C90 119.6(3) . . . . ?
C71 C72 C73 C74 -59.8(3) . . . . ?
C71 C72 C73 C77 57.3(3) . . . . ?
C71 C72 C73 C91 178.5(2) . . . . ?
C71 C85 C86 C87 178.1(3) . . . . ?
C71 C85 C86 O13 -2.4(4) . . . . ?
C71 C85 C90 C89 -178.6(3) . . . . ?
C72 C71 C78 C75 -59.5(3) . . . . ?
C72 C71 C85 C86 63.2(3) . . . . ?
C72 C71 C85 C90 -118.7(3) . . . . ?
C72 C73 C74 C75 59.0(3) . . . . ?
C72 C73 C77 C69 -59.2(3) . . . . ?
C72 C73 C91 C92 62.0(4) . . . . ?
C72 C73 C91 C96 -116.0(3) . . . . ?
C73 C74 C75 C76 59.6(3) . . . . ?
C73 C74 C75 C78 -58.3(3) . . . . ?
C73 C74 C75 C97 -178.3(2) . . . . ?
C73 C91 C92 C93 -178.1(3) . . . . ?
C73 C91 C92 O15 1.3(4) . . . . ?
C73 C91 C96 C95 177.6(3) . . . . ?
C74 C73 C77 C69 58.8(3) . . . . ?
C74 C73 C91 C92 -59.0(4) . . . . ?
C74 C73 C91 C96 123.0(3) . . . . ?
C74 C75 C76 C69 -59.9(3) . . . . ?
C74 C75 C78 C71 59.8(3) . . . . ?
C74 C75 C97 C98 -63.7(4) . . . . ?
C74 C75 C97 C102 115.0(3) . . . . ?
C75 C97 C98 C99 176.5(3) . . . . ?
C75 C97 C98 O17 -1.3(5) . . . . ?
C75 C97 C102 C101 -177.4(3) . . . . ?
C76 C69 C70 C71 59.9(3) . . . . ?
C76 C69 C77 C73 -59.3(3) . . . . ?
C76 C69 C79 C80 61.0(4) . . . . ?
C76 C69 C79 C84 -121.3(3) . . . . ?
C76 C75 C78 C71 -59.2(3) . . . . ?
C76 C75 C97 C98 57.4(4) . . . . ?
C76 C75 C97 C102 -123.9(3) . . . . ?
C77 C69 C70 C71 -57.5(3) . . . . ?
C77 C69 C76 C75 58.1(3) . . . . ?
C77 C69 C79 C80 -179.3(3) . . . . ?
C77 C69 C79 C84 -1.5(4) . . . . ?
C77 C73 C74 C75 -57.8(3) . . . . ?
C77 C73 C91 C92 -179.0(3) . . . . ?
C77 C73 C91 C96 3.0(4) . . . . ?
C78 C71 C72 C73 58.8(3) . . . . ?
C78 C71 C85 C86 -178.0(2) . . . . ?
C78 C71 C85 C90 0.1(4) . . . . ?
C78 C75 C76 C69 57.8(3) . . . . ?
C78 C75 C97 C98 177.9(3) . . . . ?
C78 C75 C97 C102 -3.4(4) . . . . ?
C79 C69 C70 C71 -177.5(2) . . . . ?
C79 C69 C76 C75 179.4(2) . . . . ?
C79 C69 C77 C73 179.0(2) . . . . ?
C79 C80 C81 C82 0.8(5) . . . . ?
C79 C80 O11 C103 -175.8(3) . . . . ?
C80 C79 C84 C83 -1.2(5) . . . . ?
C80 C81 C82 C83 -0.9(5) . . . . ?
C80 C81 C82 O12 178.6(3) . . . . ?
C81 C80 O11 C103 2.9(5) . . . . ?
C81 C82 C83 C84 0.1(5) . . . . ?
C81 C82 O12 C105 171.9(3) . . . . ?
C82 C83 C84 C79 1.0(5) . . . . ?
C83 C82 O12 C105 -8.7(5) . . . . ?
C84 C79 C80 C81 0.2(4) . . . . ?
C84 C79 C80 O11 178.9(3) . . . . ?
C85 C71 C72 C73 -179.7(2) . . . . ?
C85 C71 C78 C75 179.9(2) . . . . ?
C85 C86 C87 C88 0.4(5) . . . . ?
C85 C86 O13 C107 164.0(3) . . . . ?
C86 C85 C90 C89 -0.4(4) . . . . ?
C86 C87 C88 C89 0.0(5) . . . . ?
C86 C87 C88 O14 -179.5(3) . . . . ?
C87 C86 O13 C107 -16.5(4) . . . . ?
C87 C88 C89 C90 -0.6(4) . . . . ?
C87 C88 O14 C109 -170.8(3) . . . . ?
C88 C89 C90 C85 0.8(4) . . . . ?
C89 C88 O14 C109 9.7(5) . . . . ?
C90 C85 C86 C87 -0.2(4) . . . . ?
C90 C85 C86 O13 179.3(2) . . . . ?
C91 C73 C74 C75 -179.7(2) . . . . ?
C91 C73 C77 C69 -179.6(2) . . . . ?
C91 C92 C93 C94 1.1(5) . . . . ?
C91 C92 O15 C111 -177.1(3) . . . . ?
C92 C91 C96 C95 -0.5(5) . . . . ?
C92 C93 C94 C95 -1.8(5) . . . . ?
C92 C93 C94 O16 178.4(3) . . . . ?
C93 C92 O15 C111 2.3(5) . . . . ?
C93 C94 C95 C96 1.3(5) . . . . ?
C93 C94 O16 C113 -177.8(3) . . . . ?
C94 C95 C96 C91 -0.1(5) . . . . ?
C95 C94 O16 C113 2.4(5) . . . . ?
C96 C91 C92 C93 0.1(5) . . . . ?
C96 C91 C92 O15 179.4(3) . . . . ?
C97 C75 C76 C69 179.7(2) . . . . ?
C97 C75 C78 C71 178.5(2) . . . . ?
C97 C98 C99 C100 2.0(5) . . . . ?
C97 C98 O17 C115 -172.0(3) . . . . ?
C98 C97 C102 C101 1.3(5) . . . . ?
C98 C99 C100 C101 -0.7(6) . . . . ?
C98 C99 C100 O18 179.6(3) . . . . ?
C99 C98 O17 C115 10.3(5) . . . . ?
C99 C100 C101 C102 -0.3(5) . . . . ?
C99 C100 O18 C117 177.3(3) . . . . ?
C100 C101 C102 C97 -0.1(5) . . . . ?
C101 C100 O18 C117 -2.3(5) . . . . ?
C102 C97 C98 C99 -2.3(5) . . . . ?
C102 C97 C98 O17 179.9(3) . . . . ?
C104 C103 O11 C80 169.0(3) . . . . ?
C106 C105 O12 C82 -178.8(3) . . . . ?
C108 C107 O13 C86 -173.0(3) . . . . ?
C110 C109 O14 C88 175.5(3) . . . . ?
C112 C111 O15 C92 177.6(4) . . . . ?
C114 C113 O16 C94 179.7(3) . . . . ?
C116 C115 O17 C98 170.1(3) . . . . ?
C118 C117 O18 C100 -177.3(3) . . . . ?
O11 C80 C81 C82 -177.8(3) . . . . ?
O12 C82 C83 C84 -179.4(3) . . . . ?
O13 C86 C87 C88 -179.1(3) . . . . ?
O14 C88 C89 C90 178.9(3) . . . . ?
O15 C92 C93 C94 -178.3(3) . . . . ?
O16 C94 C95 C96 -178.9(3) . . . . ?
O17 C98 C99 C100 179.8(3) . . . . ?
O18 C100 C101 C102 179.4(3) . . . . ?
